data_4340430
loop_
_publ_author_name
'Hu, Chuanjiang'
'Noll, Bruce C.'
'Schulz, Charles E.'
'Scheidt, W. Robert'

_publ_section_title
;
 Ligand orientation control in low-spin six-coordinate
 (porphinato)iron(II) species.
;
_journal_issue 12
_journal_name_full 'Inorganic chemistry'
_journal_page_first 4346
_journal_page_last 4358
_journal_paper_doi 10.1021/ic050320p
_journal_volume 44
_journal_year 2005
_chemical_formula_moiety 'C259.80 H259.85 Cl1.40 Fe4 N29.88 O0.76'
_chemical_formula_sum 'C259.8 H259.85 Cl1.4 Fe4 N29.88 O0.76'
_chemical_formula_weight 4085.99
_chemical_melting_point ?
_chemical_name_common '[Fe(TMP)(2-MeHIm)2][Fe(TMP)(2-MeHIm)]'
_chemical_name_systematic
; 
 ? 
;
_space_group_IT_number 82
_symmetry_cell_setting tetragonal
_symmetry_space_group_name_Hall 'I -4'
_symmetry_space_group_name_H-M 'I -4'
_atom_sites_solution_hydrogens geom
_atom_sites_solution_primary direct
_atom_sites_solution_secondary difmap
_audit_creation_method SHELXL-97
_cell_angle_alpha 90.00
_cell_angle_beta 90.00
_cell_angle_gamma 90.00
_cell_formula_units_Z 8
_cell_length_a 39.8634(3)
_cell_length_b 39.8634(3)
_cell_length_c 28.1013(6)
_cell_measurement_reflns_used 7450
_cell_measurement_temperature 100(2)
_cell_measurement_theta_max 21.22
_cell_measurement_theta_min 2.17
_cell_volume 44655.5(11)
_computing_cell_refinement 'BRUKER APEX2/SAINT'
_computing_data_collection 'BRUKER APEX2'
_computing_data_reduction 'BRUKER SHELXL'
_computing_molecular_graphics ORTEP3
_computing_publication_material SHELXL-97
_computing_structure_refinement 'SHELXL-97 (Sheldrick, 1997)'
_computing_structure_solution 'SHELXS-97 (Sheldrick, 1990)'
_diffrn_ambient_temperature 100(2)
_diffrn_detector_area_resol_mean 8.33
_diffrn_measurement_device_type 'Bruker SMART APEX CCD area detector'
_diffrn_measurement_method '\f and \w scans'
_diffrn_radiation_monochromator graphite
_diffrn_radiation_source 'fine-focus sealed tube'
_diffrn_radiation_type MoK\a
_diffrn_radiation_wavelength 0.71073
_diffrn_reflns_av_R_equivalents 0.0518
_diffrn_reflns_av_sigmaI/netI 0.0669
_diffrn_reflns_limit_h_max 49
_diffrn_reflns_limit_h_min -49
_diffrn_reflns_limit_k_max 41
_diffrn_reflns_limit_k_min -49
_diffrn_reflns_limit_l_max 34
_diffrn_reflns_limit_l_min -35
_diffrn_reflns_number 194984
_diffrn_reflns_theta_max 26.37
_diffrn_reflns_theta_min 0.72
_exptl_absorpt_coefficient_mu 0.334
_exptl_absorpt_correction_T_max 0.9373
_exptl_absorpt_correction_T_min 0.8985
_exptl_absorpt_correction_type multi-scan
_exptl_crystal_colour 'dark red'
_exptl_crystal_density_diffrn 1.216
_exptl_crystal_density_method 'not measured'
_exptl_crystal_description parallelepiped
_exptl_crystal_F_000 17294
_exptl_crystal_size_max 0.33
_exptl_crystal_size_mid 0.26
_exptl_crystal_size_min 0.20
_refine_ls_abs_structure_details 'Flack H D (1983), Acta Cryst. A39, 876-881'
_refine_ls_abs_structure_Flack 0.463(9)
_refine_ls_extinction_method none
_refine_ls_goodness_of_fit_ref 1.008
_refine_ls_hydrogen_treatment mixed
_refine_ls_matrix_type full
_refine_ls_number_parameters 2649
_refine_ls_number_reflns 44982
_refine_ls_number_restraints 21
_refine_ls_restrained_S_all 1.008
_refine_ls_R_factor_all 0.0882
_refine_ls_R_factor_gt 0.0632
_refine_ls_shift/su_max 0.002
_refine_ls_shift/su_mean 0.000
_refine_ls_structure_factor_coef Fsqd
_refine_ls_weighting_details 'calc w=1/[\s^2^(Fo^2^)+(0.1341P)^2^+6.1016P] where P=(Fo^2^+2Fc^2^)/3'
_refine_ls_weighting_scheme calc
_refine_ls_wR_factor_gt 0.1728
_refine_ls_wR_factor_ref 0.1903
_reflns_number_gt 34716
_reflns_number_total 44982
_reflns_threshold_expression >2sigma(I)
_cod_data_source_file ic050320psi20050302_111512.cif
_cod_data_source_block final
_cod_depositor_comments
;
The following automatic conversions were performed:

'_chemical_melting_point' value 'not measured' was changed to '?' -
the value is undefined or not given.

'_symmetry_cell_setting' value
'Tetragonal' changed to 'tetragonal' according to
/usr/data/users/saulius/automatic-downloads/retrospective/ACS/lib/dictionaries/cif_core.dic
dictionary named 'cif_core.dic' version 2.4.2 from 2011-04-26.

Automatic conversion script
Id: cif_fix_values 2281 2013-09-26 08:29:07Z andrius 
;
_cod_original_sg_symbol_H-M I-4
_cod_original_formula_sum 'C259.80 H259.85 Cl1.40 Fe4 N29.88 O0.76'
_cod_database_code 4340430

loop_
_symmetry_equiv_pos_as_xyz
'x, y, z'
'-x, -y, z'
'y, -x, -z'
'-y, x, -z'
'x+1/2, y+1/2, z+1/2'
'-x+1/2, -y+1/2, z+1/2'
'y+1/2, -x+1/2, -z+1/2'
'-y+1/2, x+1/2, -z+1/2'

loop_
_atom_site_label
_atom_site_type_symbol
_atom_site_fract_x
_atom_site_fract_y
_atom_site_fract_z
_atom_site_U_iso_or_equiv
_atom_site_adp_type
_atom_site_occupancy
_atom_site_symmetry_multiplicity
_atom_site_calc_flag
_atom_site_refinement_flags
_atom_site_disorder_assembly
_atom_site_disorder_group
Fe1 Fe 0.127932(13) 0.371506(13) 0.43599(2) 0.01844(12) Uani 1 1 d . . .
N11 N 0.10401(7) 0.35566(8) 0.49259(12) 0.0188(7) Uani 1 1 d . . .
N12 N 0.13027(8) 0.32544(8) 0.41136(12) 0.0215(7) Uani 1 1 d . . .
N13 N 0.15140(8) 0.38771(8) 0.37911(12) 0.0212(7) Uani 1 1 d . . .
N14 N 0.12538(8) 0.41770(8) 0.46077(13) 0.0235(7) Uani 1 1 d . . .
N15 N 0.08446(8) 0.37748(7) 0.39935(11) 0.0189(7) Uani 1 1 d . . .
C11 C 0.05585(10) 0.39228(10) 0.41045(15) 0.0240(9) Uani 1 1 d . . .
N16 N 0.03401(8) 0.38969(8) 0.37349(13) 0.0260(8) Uani 1 1 d . . .
H16N H 0.0135 0.3977 0.3728 0.031 Uiso 1 1 calc R . .
C12 C 0.04935(10) 0.37251(10) 0.33758(16) 0.0276(9) Uani 1 1 d . . .
H12 H 0.0401 0.3668 0.3075 0.033 Uiso 1 1 calc R . .
C13 C 0.08030(10) 0.36533(10) 0.35348(15) 0.0263(9) Uani 1 1 d . . .
H13 H 0.0969 0.3536 0.3359 0.032 Uiso 1 1 calc R . .
C14 C 0.04649(11) 0.41080(12) 0.45465(17) 0.0353(11) Uani 1 1 d . . .
H14A H 0.0530 0.3976 0.4825 0.053 Uiso 1 1 calc R . .
H14B H 0.0222 0.4145 0.4551 0.053 Uiso 1 1 calc R . .
H14C H 0.0581 0.4325 0.4553 0.053 Uiso 1 1 calc R . .
N17 N 0.17207(8) 0.36303(9) 0.47123(12) 0.0249(8) Uani 1 1 d . . .
C15 C 0.19922(10) 0.38136(11) 0.47788(16) 0.0301(10) Uani 1 1 d . . .
N18 N 0.22145(9) 0.36347(9) 0.50436(14) 0.0316(8) Uani 1 1 d . . .
H18N H 0.2413 0.3706 0.5137 0.038 Uiso 1 1 calc R . .
C16 C 0.20841(12) 0.33295(13) 0.51413(19) 0.0405(12) Uani 1 1 d . . .
H16 H 0.2187 0.3153 0.5316 0.049 Uiso 1 1 calc R . .
C17 C 0.17782(11) 0.33262(12) 0.49401(18) 0.0350(11) Uani 1 1 d . . .
H17 H 0.1625 0.3144 0.4952 0.042 Uiso 1 1 calc R . .
C18 C 0.20565(11) 0.41564(11) 0.4603(2) 0.0409(12) Uani 1 1 d . . .
H18A H 0.2013 0.4166 0.4260 0.061 Uiso 1 1 calc R . .
H18B H 0.2291 0.4217 0.4664 0.061 Uiso 1 1 calc R . .
H18C H 0.1909 0.4315 0.4767 0.061 Uiso 1 1 calc R . .
C1A1 C 0.09898(9) 0.37263(10) 0.53484(15) 0.0239(9) Uani 1 1 d . . .
C1A2 C 0.08937(9) 0.32453(9) 0.49887(14) 0.0182(8) Uani 1 1 d . . .
C1A3 C 0.11242(10) 0.29787(9) 0.42705(15) 0.0222(8) Uani 1 1 d . . .
C1A4 C 0.14956(9) 0.31390(9) 0.37422(14) 0.0212(8) Uani 1 1 d . . .
C1A5 C 0.16814(9) 0.36877(9) 0.34602(15) 0.0214(8) Uani 1 1 d . . .
C1A6 C 0.15231(10) 0.42039(9) 0.36285(14) 0.0215(8) Uani 1 1 d . . .
C1A7 C 0.12955(10) 0.44674(9) 0.43501(16) 0.0245(9) Uani 1 1 d . . .
C1A8 C 0.11895(10) 0.42748(10) 0.50672(14) 0.0232(9) Uani 1 1 d . . .
C1B1 C 0.08107(10) 0.35182(10) 0.56720(15) 0.0246(9) Uani 1 1 d . . .
H1B1 H 0.0751 0.3574 0.5990 0.030 Uiso 1 1 calc R . .
C1B2 C 0.07409(10) 0.32310(10) 0.54503(15) 0.0241(9) Uani 1 1 d . . .
H1B2 H 0.0613 0.3050 0.5575 0.029 Uiso 1 1 calc R . .
C1B3 C 0.12007(10) 0.26909(10) 0.39854(16) 0.0267(9) Uani 1 1 d . . .
H1B3 H 0.1105 0.2474 0.4015 0.032 Uiso 1 1 calc R . .
C1B4 C 0.14361(10) 0.27878(9) 0.36638(15) 0.0249(9) Uani 1 1 d . . .
H1B4 H 0.1541 0.2650 0.3432 0.030 Uiso 1 1 calc R . .
C1B5 C 0.18069(11) 0.39065(10) 0.30838(17) 0.0308(10) Uani 1 1 d . . .
H1B5 H 0.1940 0.3840 0.2819 0.037 Uiso 1 1 calc R . .
C1B6 C 0.17009(11) 0.42161(10) 0.31804(15) 0.0285(10) Uani 1 1 d . . .
H1B6 H 0.1736 0.4410 0.2989 0.034 Uiso 1 1 calc R . .
C1B7 C 0.12530(11) 0.47545(11) 0.46542(17) 0.0314(10) Uani 1 1 d . . .
H1B7 H 0.1264 0.4984 0.4562 0.038 Uiso 1 1 calc R . .
C1B8 C 0.11938(11) 0.46345(11) 0.50990(16) 0.0324(10) Uani 1 1 d . . .
H1B8 H 0.1161 0.4764 0.5379 0.039 Uiso 1 1 calc R . .
C1M1 C 0.09181(9) 0.29776(9) 0.46721(14) 0.0212(8) Uani 1 1 d . . .
C1M2 C 0.16940(9) 0.33400(10) 0.34428(15) 0.0231(9) Uani 1 1 d . . .
C1M3 C 0.14018(9) 0.44808(9) 0.38776(15) 0.0229(8) Uani 1 1 d . . .
C1M4 C 0.10774(10) 0.40591(10) 0.54245(16) 0.0281(9) Uani 1 1 d . . .
C111 C 0.07319(10) 0.26638(10) 0.47974(15) 0.0224(8) Uani 1 1 d . . .
C112 C 0.04044(10) 0.26127(10) 0.46198(14) 0.0222(8) Uani 1 1 d . . .
C113 C 0.02234(10) 0.23344(10) 0.47608(15) 0.0253(9) Uani 1 1 d . . .
H113 H 0.0003 0.2302 0.4642 0.030 Uiso 1 1 calc R . .
C114 C 0.03600(11) 0.20979(10) 0.50762(15) 0.0265(9) Uani 1 1 d . . .
C115 C 0.06802(10) 0.21485(9) 0.52416(15) 0.0237(9) Uani 1 1 d . . .
H115 H 0.0774 0.1989 0.5455 0.028 Uiso 1 1 calc R . .
C116 C 0.08722(10) 0.24262(10) 0.51066(15) 0.0238(9) Uani 1 1 d . . .
C117 C 0.02538(11) 0.28606(11) 0.42781(16) 0.0312(10) Uani 1 1 d . . .
H1D7 H 0.0390 0.2870 0.3988 0.047 Uiso 1 1 calc R . .
H1E7 H 0.0248 0.3083 0.4426 0.047 Uiso 1 1 calc R . .
H1F7 H 0.0025 0.2791 0.4197 0.047 Uiso 1 1 calc R . .
C118 C 0.01614(12) 0.17964(11) 0.52272(17) 0.0355(11) Uani 1 1 d . . .
H1D8 H 0.0236 0.1600 0.5047 0.053 Uiso 1 1 calc R . .
H1E8 H -0.0077 0.1836 0.5166 0.053 Uiso 1 1 calc R . .
H1F8 H 0.0195 0.1756 0.5568 0.053 Uiso 1 1 calc R . .
C119 C 0.12244(10) 0.24720(11) 0.52969(17) 0.0309(10) Uani 1 1 d . . .
H1D9 H 0.1276 0.2291 0.5521 0.046 Uiso 1 1 calc R . .
H1E9 H 0.1241 0.2689 0.5460 0.046 Uiso 1 1 calc R . .
H1F9 H 0.1385 0.2466 0.5032 0.046 Uiso 1 1 calc R . .
C121 C 0.19023(9) 0.31777(9) 0.30766(15) 0.0206(8) Uani 1 1 d . . .
C122 C 0.17724(11) 0.31018(11) 0.26182(16) 0.0303(10) Uani 1 1 d . . .
C123 C 0.19812(12) 0.29607(12) 0.22793(17) 0.0368(11) Uani 1 1 d . . .
H123 H 0.1893 0.2915 0.1972 0.044 Uiso 1 1 calc R . .
C124 C 0.23078(11) 0.28842(11) 0.23684(19) 0.0381(11) Uani 1 1 d . . .
C125 C 0.24359(11) 0.29492(11) 0.28237(18) 0.0366(11) Uani 1 1 d . . .
H125 H 0.2662 0.2892 0.2893 0.044 Uiso 1 1 calc R . .
C126 C 0.22401(10) 0.30956(10) 0.31773(16) 0.0279(9) Uani 1 1 d . . .
C127 C 0.14205(12) 0.31963(14) 0.25000(18) 0.0454(13) Uani 1 1 d . . .
H1G7 H 0.1378 0.3153 0.2162 0.068 Uiso 1 1 calc R . .
H1H7 H 0.1386 0.3435 0.2567 0.068 Uiso 1 1 calc R . .
H1I7 H 0.1265 0.3063 0.2693 0.068 Uiso 1 1 calc R . .
C128 C 0.25380(15) 0.27441(16) 0.1974(2) 0.0640(17) Uani 1 1 d . . .
H1G8 H 0.2476 0.2511 0.1906 0.096 Uiso 1 1 calc R . .
H1H8 H 0.2772 0.2753 0.2081 0.096 Uiso 1 1 calc R . .
H1I8 H 0.2512 0.2879 0.1685 0.096 Uiso 1 1 calc R . .
C129 C 0.23912(12) 0.31720(14) 0.36478(19) 0.0474(13) Uani 1 1 d . . .
H1G9 H 0.2597 0.3041 0.3688 0.071 Uiso 1 1 calc R . .
H1H9 H 0.2232 0.3114 0.3900 0.071 Uiso 1 1 calc R . .
H1I9 H 0.2444 0.3412 0.3666 0.071 Uiso 1 1 calc R . .
C131 C 0.13957(10) 0.48122(10) 0.36231(15) 0.0242(9) Uani 1 1 d . . .
C132 C 0.10900(10) 0.49242(10) 0.34292(15) 0.0270(9) Uani 1 1 d . . .
C133 C 0.10793(11) 0.52215(10) 0.31756(15) 0.0263(9) Uani 1 1 d . . .
H133 H 0.0873 0.5294 0.3041 0.032 Uiso 1 1 calc R . .
C134 C 0.13709(11) 0.54186(10) 0.31132(15) 0.0285(9) Uani 1 1 d . . .
C135 C 0.16683(10) 0.53042(10) 0.33073(15) 0.0263(9) Uani 1 1 d . . .
H135 H 0.1866 0.5432 0.3259 0.032 Uiso 1 1 calc R . .
C136 C 0.16899(10) 0.50101(10) 0.35702(15) 0.0262(9) Uani 1 1 d . . .
C137 C 0.07717(11) 0.47197(10) 0.34930(17) 0.0327(10) Uani 1 1 d . . .
H1J7 H 0.0587 0.4827 0.3319 0.049 Uiso 1 1 calc R . .
H1K7 H 0.0715 0.4708 0.3832 0.049 Uiso 1 1 calc R . .
H1L7 H 0.0807 0.4493 0.3369 0.049 Uiso 1 1 calc R . .
C138 C 0.13564(13) 0.57464(11) 0.28524(17) 0.0384(11) Uani 1 1 d . . .
H1J8 H 0.1344 0.5931 0.3082 0.058 Uiso 1 1 calc R . .
H1K8 H 0.1158 0.5751 0.2647 0.058 Uiso 1 1 calc R . .
H1L8 H 0.1558 0.5772 0.2657 0.058 Uiso 1 1 calc R . .
C139 C 0.20164(10) 0.49018(11) 0.37878(17) 0.0329(10) Uani 1 1 d . . .
H1J9 H 0.2086 0.4687 0.3649 0.049 Uiso 1 1 calc R . .
H1K9 H 0.1988 0.4876 0.4132 0.049 Uiso 1 1 calc R . .
H1L9 H 0.2188 0.5072 0.3724 0.049 Uiso 1 1 calc R . .
C141 C 0.10356(11) 0.41873(11) 0.59263(16) 0.0319(10) Uani 1 1 d . . .
C142 C 0.07366(14) 0.43438(13) 0.60723(19) 0.0475(13) Uani 1 1 d . . .
C143 C 0.07079(17) 0.44452(16) 0.6548(2) 0.0647(18) Uani 1 1 d . . .
H143 H 0.0509 0.4556 0.6647 0.078 Uiso 1 1 calc R . .
C144 C 0.09554(17) 0.43910(16) 0.6875(2) 0.0603(17) Uani 1 1 d . . .
C145 C 0.12456(15) 0.42294(16) 0.6727(2) 0.0552(15) Uani 1 1 d . . .
H145 H 0.1418 0.4188 0.6952 0.066 Uiso 1 1 calc R . .
C146 C 0.12911(12) 0.41266(13) 0.62617(17) 0.0398(12) Uani 1 1 d . . .
C147 C 0.04506(16) 0.44010(18) 0.5724(2) 0.072(2) Uani 1 1 d . . .
H1M7 H 0.0275 0.4535 0.5877 0.109 Uiso 1 1 calc R . .
H1N7 H 0.0357 0.4184 0.5625 0.109 Uiso 1 1 calc R . .
H1P7 H 0.0535 0.4521 0.5444 0.109 Uiso 1 1 calc R . .
C148 C 0.0918(2) 0.4510(2) 0.7390(2) 0.094(3) Uani 1 1 d . . .
H1M8 H 0.1108 0.4428 0.7579 0.141 Uiso 1 1 calc R . .
H1N8 H 0.0708 0.4423 0.7523 0.141 Uiso 1 1 calc R . .
H1P8 H 0.0915 0.4756 0.7398 0.141 Uiso 1 1 calc R . .
C149 C 0.16052(13) 0.39515(16) 0.6113(2) 0.0566(16) Uani 1 1 d . . .
H1M9 H 0.1731 0.3883 0.6396 0.085 Uiso 1 1 calc R . .
H1N9 H 0.1743 0.4104 0.5921 0.085 Uiso 1 1 calc R . .
H1P9 H 0.1548 0.3753 0.5925 0.085 Uiso 1 1 calc R . .
Fe2 Fe 0.123924(13) 0.866534(13) 0.69748(2) 0.01804(12) Uani 1 1 d . . .
N21 N 0.12258(8) 0.82079(8) 0.67112(12) 0.0199(7) Uani 1 1 d . . .
N22 N 0.10029(8) 0.85157(8) 0.75477(12) 0.0198(7) Uani 1 1 d . . .
N23 N 0.12494(8) 0.91230(8) 0.72346(12) 0.0229(7) Uani 1 1 d . . .
N24 N 0.14730(8) 0.88164(8) 0.64031(12) 0.0217(7) Uani 1 1 d . . .
N25 N 0.16829(9) 0.85387(9) 0.72822(13) 0.0291(8) Uani 1 1 d . . .
C21 C 0.19817(12) 0.86735(14) 0.72821(18) 0.0439(13) Uani 1 1 d . . .
N26 N 0.22067(9) 0.84454(10) 0.74738(15) 0.0367(9) Uani 1 1 d . . .
H26N H 0.2425 0.8475 0.7498 0.044 Uiso 1 1 calc R . .
C22 C 0.20333(13) 0.81621(14) 0.7622(2) 0.0488(13) Uani 1 1 d . . .
H22 H 0.2123 0.7970 0.7776 0.059 Uiso 1 1 calc R . .
C23 C 0.17167(13) 0.82144(14) 0.75029(18) 0.0421(12) Uani 1 1 d . . .
H23 H 0.1538 0.8061 0.7555 0.051 Uiso 1 1 calc R . .
C24 C 0.20759(14) 0.89958(14) 0.7093(2) 0.0553(15) Uani 1 1 d . . .
H24A H 0.2064 0.8990 0.6745 0.083 Uiso 1 1 calc R . .
H24B H 0.2306 0.9049 0.7192 0.083 Uiso 1 1 calc R . .
H24C H 0.1922 0.9168 0.7214 0.083 Uiso 1 1 calc R . .
N27 N 0.08042(8) 0.87561(8) 0.66240(13) 0.0225(7) Uani 1 1 d . . .
C25 C 0.05309(10) 0.89361(10) 0.67293(16) 0.0286(9) Uani 1 1 d . . .
N28 N 0.03109(8) 0.89206(9) 0.63613(13) 0.0287(8) Uani 1 1 d . . .
H28N H 0.0113 0.9019 0.6355 0.034 Uiso 1 1 calc R . .
C26 C 0.04415(11) 0.87282(11) 0.60004(17) 0.0321(10) Uani 1 1 d . . .
H26 H 0.0341 0.8676 0.5703 0.039 Uiso 1 1 calc R . .
C27 C 0.07457(11) 0.86288(11) 0.61651(16) 0.0302(10) Uani 1 1 d . . .
H27 H 0.0898 0.8492 0.5993 0.036 Uiso 1 1 calc R . .
C28 C 0.04619(11) 0.91325(12) 0.71579(18) 0.0367(11) Uani 1 1 d . . .
H28A H 0.0494 0.8991 0.7440 0.055 Uiso 1 1 calc R . .
H28B H 0.0230 0.9214 0.7149 0.055 Uiso 1 1 calc R . .
H28C H 0.0616 0.9324 0.7172 0.055 Uiso 1 1 calc R . .
C2A1 C 0.14083(9) 0.80831(9) 0.63285(14) 0.0203(8) Uani 1 1 d . . .
C2A2 C 0.10348(9) 0.79433(10) 0.68737(15) 0.0221(8) Uani 1 1 d . . .
C2A3 C 0.08341(9) 0.82141(10) 0.76070(15) 0.0219(8) Uani 1 1 d . . .
C2A4 C 0.09614(9) 0.86835(10) 0.79730(15) 0.0217(8) Uani 1 1 d . . .
C2A5 C 0.11867(10) 0.92243(10) 0.76986(15) 0.0248(9) Uani 1 1 d . . .
C2A6 C 0.13018(10) 0.94134(9) 0.69783(15) 0.0239(9) Uani 1 1 d . . .
C2A7 C 0.15054(10) 0.91434(10) 0.62518(15) 0.0231(9) Uani 1 1 d . . .
C2A8 C 0.16297(9) 0.86245(10) 0.60628(14) 0.0214(8) Uani 1 1 d . . .
C2B1 C 0.13259(10) 0.77349(10) 0.62526(15) 0.0246(9) Uani 1 1 d . . .
H2B1 H 0.1418 0.7591 0.6018 0.030 Uiso 1 1 calc R . .
C2B2 C 0.10883(10) 0.76526(10) 0.65854(15) 0.0258(9) Uani 1 1 d . . .
H2B2 H 0.0979 0.7442 0.6618 0.031 Uiso 1 1 calc R . .
C2B3 C 0.06850(9) 0.81973(9) 0.80707(15) 0.0200(8) Uani 1 1 d . . .
H2B3 H 0.0552 0.8020 0.8194 0.024 Uiso 1 1 calc R . .
C2B4 C 0.07706(9) 0.84857(9) 0.83007(15) 0.0217(8) Uani 1 1 d . . .
H2B4 H 0.0714 0.8544 0.8618 0.026 Uiso 1 1 calc R . .
C2B5 C 0.12121(12) 0.95847(11) 0.77368(17) 0.0327(10) Uani 1 1 d . . .
H2B5 H 0.1192 0.9714 0.8019 0.039 Uiso 1 1 calc R . .
C2B6 C 0.12700(11) 0.97010(10) 0.72944(16) 0.0282(9) Uani 1 1 d . . .
H2B6 H 0.1287 0.9930 0.7204 0.034 Uiso 1 1 calc R . .
C2B7 C 0.16870(10) 0.91541(10) 0.58137(15) 0.0268(9) Uani 1 1 d . . .
H2B7 H 0.1735 0.9349 0.5631 0.032 Uiso 1 1 calc R . .
C2B8 C 0.17778(10) 0.88372(10) 0.57076(16) 0.0254(9) Uani 1 1 d . . .
H2B8 H 0.1914 0.8768 0.5448 0.031 Uiso 1 1 calc R . .
C2M1 C 0.08376(10) 0.79506(9) 0.72850(14) 0.0216(8) Uani 1 1 d . . .
C2M2 C 0.10691(10) 0.90154(9) 0.80596(15) 0.0225(8) Uani 1 1 d . . .
C2M3 C 0.14032(10) 0.94240(10) 0.65071(15) 0.0250(9) Uani 1 1 d . . .
C2M4 C 0.16150(9) 0.82721(9) 0.60355(14) 0.0212(8) Uani 1 1 d . . .
C211 C 0.06267(10) 0.76480(10) 0.74058(15) 0.0233(9) Uani 1 1 d . . .
C212 C 0.02928(10) 0.76394(10) 0.72447(14) 0.0234(8) Uani 1 1 d . . .
C213 C 0.00931(10) 0.73703(10) 0.73739(15) 0.0260(9) Uani 1 1 d . . .
H213 H -0.0132 0.7362 0.7264 0.031 Uiso 1 1 calc R . .
C214 C 0.02127(11) 0.71119(10) 0.76590(15) 0.0280(9) Uani 1 1 d . . .
C215 C 0.05431(10) 0.71312(10) 0.78230(15) 0.0253(9) Uani 1 1 d . . .
H215 H 0.0626 0.6961 0.8028 0.030 Uiso 1 1 calc R . .
C216 C 0.07537(10) 0.73967(9) 0.76913(15) 0.0248(9) Uani 1 1 d . . .
C217 C 0.01595(10) 0.79182(10) 0.69398(16) 0.0276(9) Uani 1 1 d . . .
H2D7 H 0.0276 0.7918 0.6633 0.041 Uiso 1 1 calc R . .
H2E7 H 0.0197 0.8134 0.7099 0.041 Uiso 1 1 calc R . .
H2F7 H -0.0081 0.7886 0.6888 0.041 Uiso 1 1 calc R . .
C218 C -0.00103(13) 0.68242(11) 0.78037(18) 0.0397(12) Uani 1 1 d . . .
H2D8 H -0.0209 0.6912 0.7967 0.060 Uiso 1 1 calc R . .
H2E8 H 0.0113 0.6675 0.8019 0.060 Uiso 1 1 calc R . .
H2F8 H -0.0079 0.6699 0.7520 0.060 Uiso 1 1 calc R . .
C219 C 0.11085(10) 0.74040(10) 0.78616(16) 0.0287(9) Uani 1 1 d . . .
H2D9 H 0.1260 0.7406 0.7587 0.043 Uiso 1 1 calc R . .
H2E9 H 0.1153 0.7205 0.8056 0.043 Uiso 1 1 calc R . .
H2F9 H 0.1145 0.7606 0.8053 0.043 Uiso 1 1 calc R . .
C221 C 0.10260(11) 0.91429(11) 0.85582(16) 0.0304(10) Uani 1 1 d . . .
C222 C 0.12848(12) 0.90925(13) 0.88842(19) 0.0428(12) Uani 1 1 d . . .
C223 C 0.12299(14) 0.91815(16) 0.93635(19) 0.0541(15) Uani 1 1 d . . .
H223 H 0.1404 0.9142 0.9587 0.065 Uiso 1 1 calc R . .
C224 C 0.09373(14) 0.93224(14) 0.95206(19) 0.0483(13) Uani 1 1 d . . .
C225 C 0.06806(13) 0.93707(11) 0.91922(17) 0.0386(11) Uani 1 1 d . . .
H225 H 0.0474 0.9464 0.9295 0.046 Uiso 1 1 calc R . .
C226 C 0.07214(12) 0.92831(11) 0.87081(17) 0.0343(10) Uani 1 1 d . . .
C227 C 0.16106(13) 0.89248(19) 0.8736(2) 0.0684(19) Uani 1 1 d . . .
H2G7 H 0.1561 0.8730 0.8534 0.103 Uiso 1 1 calc R . .
H2H7 H 0.1733 0.8851 0.9020 0.103 Uiso 1 1 calc R . .
H2I7 H 0.1749 0.9085 0.8558 0.103 Uiso 1 1 calc R . .
C228 C 0.08759(17) 0.94113(18) 1.0030(2) 0.0683(19) Uani 1 1 d . . .
H2G8 H 0.1037 0.9292 1.0233 0.103 Uiso 1 1 calc R . .
H2H8 H 0.0647 0.9346 1.0119 0.103 Uiso 1 1 calc R . .
H2I8 H 0.0903 0.9654 1.0073 0.103 Uiso 1 1 calc R . .
C229 C 0.04401(14) 0.93354(16) 0.8374(2) 0.0564(16) Uani 1 1 d . . .
H2G9 H 0.0512 0.9486 0.8117 0.085 Uiso 1 1 calc R . .
H2H9 H 0.0250 0.9436 0.8544 0.085 Uiso 1 1 calc R . .
H2I9 H 0.0372 0.9119 0.8239 0.085 Uiso 1 1 calc R . .
C231 C 0.14061(10) 0.97575(10) 0.62499(15) 0.0266(9) Uani 1 1 d . . .
C232 C 0.16966(11) 0.99533(10) 0.62167(16) 0.0295(10) Uani 1 1 d . . .
C233 C 0.16861(12) 1.02487(10) 0.59491(17) 0.0344(11) Uani 1 1 d . . .
H233 H 0.1884 1.0381 0.5925 0.041 Uiso 1 1 calc R . .
C234 C 0.14024(12) 1.03555(10) 0.57194(17) 0.0344(11) Uani 1 1 d . . .
C235 C 0.11150(12) 1.01564(10) 0.57540(16) 0.0339(10) Uani 1 1 d . . .
H235 H 0.0916 1.0225 0.5595 0.041 Uiso 1 1 calc R . .
C236 C 0.11137(11) 0.98593(10) 0.60162(16) 0.0293(9) Uani 1 1 d . . .
C237 C 0.20154(11) 0.98467(12) 0.64782(19) 0.0377(11) Uani 1 1 d . . .
H2J7 H 0.1961 0.9794 0.6810 0.057 Uiso 1 1 calc R . .
H2K7 H 0.2179 1.0030 0.6469 0.057 Uiso 1 1 calc R . .
H2L7 H 0.2111 0.9648 0.6324 0.057 Uiso 1 1 calc R . .
C238 C 0.13978(15) 1.06725(12) 0.5438(2) 0.0489(13) Uani 1 1 d . . .
H2J8 H 0.1412 1.0865 0.5654 0.073 Uiso 1 1 calc R . .
H2K8 H 0.1189 1.0686 0.5255 0.073 Uiso 1 1 calc R . .
H2L8 H 0.1589 1.0675 0.5219 0.073 Uiso 1 1 calc R . .
C239 C 0.07976(11) 0.96499(11) 0.60368(18) 0.0358(11) Uani 1 1 d . . .
H2J9 H 0.0631 0.9741 0.5815 0.054 Uiso 1 1 calc R . .
H2K9 H 0.0707 0.9655 0.6361 0.054 Uiso 1 1 calc R . .
H2L9 H 0.0850 0.9418 0.5948 0.054 Uiso 1 1 calc R . .
C241 C 0.18068(10) 0.81073(9) 0.56507(15) 0.0238(9) Uani 1 1 d . . .
C242 C 0.17009(11) 0.81249(12) 0.51797(17) 0.0324(10) Uani 1 1 d . . .
C243 C 0.19021(12) 0.80033(12) 0.48139(17) 0.0367(11) Uani 1 1 d . . .
H243 H 0.1828 0.8022 0.4494 0.044 Uiso 1 1 calc R . .
C244 C 0.22085(11) 0.78551(12) 0.49079(18) 0.0355(11) Uani 1 1 d . . .
C245 C 0.23070(10) 0.78207(11) 0.53763(18) 0.0333(11) Uani 1 1 d . . .
H245 H 0.2514 0.7712 0.5445 0.040 Uiso 1 1 calc R . .
C246 C 0.21097(10) 0.79418(10) 0.57574(16) 0.0262(9) Uani 1 1 d . . .
C247 C 0.13640(11) 0.82764(14) 0.50528(18) 0.0408(12) Uani 1 1 d . . .
H2M7 H 0.1189 0.8176 0.5252 0.061 Uiso 1 1 calc R . .
H2N7 H 0.1315 0.8232 0.4717 0.061 Uiso 1 1 calc R . .
H2P7 H 0.1370 0.8519 0.5107 0.061 Uiso 1 1 calc R . .
C248 C 0.24316(14) 0.77428(16) 0.4500(2) 0.0583(16) Uani 1 1 d . . .
H2M8 H 0.2606 0.7912 0.4444 0.088 Uiso 1 1 calc R . .
H2N8 H 0.2296 0.7716 0.4212 0.088 Uiso 1 1 calc R . .
H2P8 H 0.2537 0.7528 0.4581 0.088 Uiso 1 1 calc R . .
C249 C 0.22217(11) 0.78893(11) 0.62602(17) 0.0328(10) Uani 1 1 d . . .
H2M9 H 0.2163 0.8086 0.6451 0.049 Uiso 1 1 calc R . .
H2N9 H 0.2465 0.7856 0.6267 0.049 Uiso 1 1 calc R . .
H2P9 H 0.2110 0.7691 0.6392 0.049 Uiso 1 1 calc R . .
Fe3 Fe -0.108585(15) 0.116708(15) 0.16998(2) 0.02888(15) Uani 1 1 d . . .
N35A N -0.06338(12) 0.10477(12) 0.1338(2) 0.0345(19) Uiso 0.548(8) 1 d PG A 1
C31A C -0.05194(11) 0.07442(10) 0.12318(18) 0.050(3) Uiso 0.548(8) 1 d PG A 1
N36A N -0.02112(12) 0.07756(12) 0.1021(2) 0.040(2) Uiso 0.548(8) 1 d PG A 1
C32A C -0.01279(13) 0.11052(14) 0.0994(3) 0.060(3) Uiso 0.548(8) 1 d PG A 1
C33A C -0.03898(15) 0.12733(10) 0.1188(3) 0.054(3) Uiso 0.548(8) 1 d PG A 1
C34A C -0.06712(19) 0.04121(13) 0.1324(3) 0.061(3) Uiso 0.548(8) 1 d PG A 1
N35B N -0.06487(13) 0.08842(17) 0.1436(3) 0.032(2) Uiso 0.452(8) 1 d PGU A 2
C31B C -0.03673(14) 0.10049(13) 0.1250(2) 0.047(3) Uiso 0.452(8) 1 d PGU A 2
N36B N -0.01374(15) 0.07501(17) 0.1220(4) 0.052(3) Uiso 0.452(8) 1 d PGU A 2
C32B C -0.0275(2) 0.04631(14) 0.1391(4) 0.097(6) Uiso 0.452(8) 1 d PGU A 2
C33B C -0.05918(19) 0.05461(16) 0.1523(3) 0.061(4) Uiso 0.452(8) 1 d PGU A 2
C34B C -0.0284(3) 0.13510(16) 0.1104(4) 0.073(5) Uiso 0.452(8) 1 d PGU A 2
N31 N -0.08908(9) 0.13321(8) 0.23394(12) 0.0266(8) Uani 1 1 d . A .
N32 N -0.10583(9) 0.16603(8) 0.14568(13) 0.0315(9) Uani 1 1 d . A .
N33 N -0.14378(8) 0.10734(8) 0.11768(12) 0.0239(7) Uani 1 1 d . A .
N34 N -0.12565(8) 0.07399(8) 0.20507(12) 0.0246(7) Uani 1 1 d . A .
C3A1 C -0.08360(10) 0.11334(10) 0.27343(15) 0.0251(9) Uani 1 1 d . . .
C3A2 C -0.07465(10) 0.16381(10) 0.24283(16) 0.0280(10) Uani 1 1 d . . .
C3A3 C -0.08910(11) 0.19227(10) 0.16640(16) 0.0308(10) Uani 1 1 d . . .
C3A4 C -0.11706(11) 0.17749(11) 0.10248(15) 0.0286(9) Uani 1 1 d . . .
C3A5 C -0.14987(10) 0.12704(10) 0.07857(14) 0.0232(9) Uani 1 1 d . . .
C3A6 C -0.16198(9) 0.07872(9) 0.11199(15) 0.0231(9) Uani 1 1 d . . .
C3A7 C -0.14634(10) 0.04971(10) 0.18693(15) 0.0260(9) Uani 1 1 d . . .
C3A8 C -0.11556(10) 0.06263(10) 0.24902(16) 0.0264(9) Uani 1 1 d . . .
C3B1 C -0.06430(9) 0.13265(9) 0.30817(16) 0.0244(9) Uani 1 1 d . A .
H3B1 H -0.0568 0.1250 0.3384 0.029 Uiso 1 1 calc R . .
C3B2 C -0.05914(10) 0.16352(10) 0.28922(15) 0.0247(9) Uani 1 1 d . A .
H3B2 H -0.0475 0.1816 0.3038 0.030 Uiso 1 1 calc R . .
C3B3 C -0.08958(12) 0.22087(11) 0.13521(17) 0.0355(11) Uani 1 1 d . A .
H3B3 H -0.0798 0.2422 0.1412 0.043 Uiso 1 1 calc R . .
C3B4 C -0.10654(11) 0.21171(11) 0.09614(17) 0.0332(10) Uani 1 1 d . A .
H3B4 H -0.1108 0.2254 0.0691 0.040 Uiso 1 1 calc R . .
C3B5 C -0.17280(10) 0.10995(10) 0.04725(15) 0.0261(9) Uani 1 1 d . A .
H3B5 H -0.1811 0.1181 0.0177 0.031 Uiso 1 1 calc R . .
C3B6 C -0.18031(10) 0.08050(10) 0.06743(15) 0.0252(9) Uani 1 1 d . A .
H3B6 H -0.1949 0.0639 0.0549 0.030 Uiso 1 1 calc R . .
C3B7 C -0.14850(11) 0.02214(10) 0.21971(16) 0.0291(9) Uani 1 1 d . A .
H3B7 H -0.1608 0.0020 0.2152 0.035 Uiso 1 1 calc R . .
C3B8 C -0.12988(11) 0.03022(10) 0.25802(16) 0.0283(10) Uani 1 1 d . A .
H3B8 H -0.1268 0.0170 0.2858 0.034 Uiso 1 1 calc R . .
C3M1 C -0.07384(11) 0.19104(10) 0.21174(16) 0.0297(10) Uani 1 1 d . A .
C3M2 C -0.13696(10) 0.15951(10) 0.07055(14) 0.0247(9) Uani 1 1 d . A .
C3M3 C -0.16329(9) 0.05121(10) 0.14352(15) 0.0230(8) Uani 1 1 d . A .
C3M4 C -0.09519(10) 0.08072(10) 0.28139(15) 0.0243(9) Uani 1 1 d . A .
C311 C -0.05720(11) 0.22257(10) 0.22996(15) 0.0277(9) Uani 1 1 d . . .
C312 C -0.07626(11) 0.24608(11) 0.25551(18) 0.0350(11) Uani 1 1 d . A .
C313 C -0.06032(12) 0.27379(11) 0.27474(19) 0.0368(11) Uani 1 1 d . . .
H313 H -0.0732 0.2896 0.2923 0.044 Uiso 1 1 calc R A .
C314 C -0.02574(11) 0.27927(10) 0.26905(17) 0.0324(10) Uani 1 1 d . A .
C315 C -0.00760(11) 0.25589(10) 0.24291(16) 0.0320(10) Uani 1 1 d . . .
H315 H 0.0158 0.2591 0.2386 0.038 Uiso 1 1 calc R A .
C316 C -0.02300(12) 0.22792(11) 0.22295(17) 0.0340(10) Uani 1 1 d . A .
C317 C -0.11377(13) 0.24147(13) 0.2602(3) 0.0607(18) Uani 1 1 d . . .
H3D7 H -0.1230 0.2593 0.2804 0.091 Uiso 1 1 calc R A .
H3E7 H -0.1185 0.2196 0.2747 0.091 Uiso 1 1 calc R . .
H3F7 H -0.1242 0.2425 0.2287 0.091 Uiso 1 1 calc R . .
C318 C -0.00855(13) 0.30975(12) 0.28969(19) 0.0435(12) Uani 1 1 d . . .
H3D8 H 0.0131 0.3032 0.3032 0.065 Uiso 1 1 calc R A .
H3E8 H -0.0226 0.3194 0.3148 0.065 Uiso 1 1 calc R . .
H3F8 H -0.0050 0.3264 0.2645 0.065 Uiso 1 1 calc R . .
C319 C -0.00249(14) 0.20329(13) 0.1943(2) 0.0526(14) Uani 1 1 d . . .
H3D9 H 0.0201 0.2123 0.1896 0.079 Uiso 1 1 calc R A .
H3E9 H -0.0132 0.1997 0.1633 0.079 Uiso 1 1 calc R . .
H3F9 H -0.0011 0.1819 0.2115 0.079 Uiso 1 1 calc R . .
C321 C -0.14432(11) 0.17461(9) 0.02228(15) 0.0256(9) Uani 1 1 d . . .
C322 C -0.12032(12) 0.17170(13) -0.01346(18) 0.0391(11) Uani 1 1 d . A .
C323 C -0.12644(14) 0.18488(14) -0.05813(19) 0.0494(14) Uani 1 1 d . . .
H323 H -0.1098 0.1831 -0.0822 0.059 Uiso 1 1 calc R A .
C324 C -0.15615(15) 0.20051(13) -0.06815(19) 0.0506(15) Uani 1 1 d . A .
C325 C -0.17970(13) 0.20284(11) -0.03275(19) 0.0404(12) Uani 1 1 d . . .
H325 H -0.2004 0.2136 -0.0397 0.048 Uiso 1 1 calc R A .
C326 C -0.17475(12) 0.19007(11) 0.01302(17) 0.0347(11) Uani 1 1 d . A .
C327 C -0.08690(13) 0.15353(17) -0.0042(2) 0.0600(16) Uani 1 1 d . . .
H3G7 H -0.0771 0.1464 -0.0346 0.090 Uiso 1 1 calc R A .
H3H7 H -0.0909 0.1338 0.0158 0.090 Uiso 1 1 calc R . .
H3I7 H -0.0714 0.1688 0.0120 0.090 Uiso 1 1 calc R . .
C328 C -0.1615(2) 0.21433(19) -0.1185(2) 0.083(2) Uani 1 1 d . . .
H3G8 H -0.1492 0.2355 -0.1220 0.125 Uiso 1 1 calc R A .
H3H8 H -0.1855 0.2183 -0.1237 0.125 Uiso 1 1 calc R . .
H3I8 H -0.1533 0.1981 -0.1418 0.125 Uiso 1 1 calc R . .
C329 C -0.20140(13) 0.19324(13) 0.0493(2) 0.0480(14) Uani 1 1 d . . .
H3G9 H -0.2124 0.1715 0.0537 0.072 Uiso 1 1 calc R A .
H3H9 H -0.2180 0.2098 0.0387 0.072 Uiso 1 1 calc R . .
H3I9 H -0.1915 0.2006 0.0794 0.072 Uiso 1 1 calc R . .
C331 C -0.18618(10) 0.02296(10) 0.13025(14) 0.0239(9) Uani 1 1 d . . .
C332 C -0.17558(10) -0.00221(10) 0.09824(15) 0.0256(9) Uani 1 1 d . A .
C333 C -0.19802(10) -0.02752(10) 0.08571(16) 0.0286(9) Uani 1 1 d . . .
H333 H -0.1911 -0.0443 0.0639 0.034 Uiso 1 1 calc R A .
C334 C -0.23029(11) -0.02879(10) 0.10436(15) 0.0286(10) Uani 1 1 d . A .
C335 C -0.24044(10) -0.00383(10) 0.13548(15) 0.0249(9) Uani 1 1 d . . .
H335 H -0.2626 -0.0044 0.1480 0.030 Uiso 1 1 calc R A .
C336 C -0.21895(10) 0.02228(10) 0.14896(15) 0.0243(9) Uani 1 1 d . A .
C337 C -0.14062(11) -0.00220(11) 0.07737(18) 0.0357(11) Uani 1 1 d . . .
H3J7 H -0.1379 -0.0217 0.0564 0.054 Uiso 1 1 calc R A .
H3K7 H -0.1241 -0.0033 0.1031 0.054 Uiso 1 1 calc R . .
H3L7 H -0.1372 0.0184 0.0590 0.054 Uiso 1 1 calc R . .
C338 C -0.25332(12) -0.05775(11) 0.09304(18) 0.0367(11) Uani 1 1 d . . .
H3J8 H -0.2558 -0.0598 0.0585 0.055 Uiso 1 1 calc R A .
H3K8 H -0.2753 -0.0538 0.1075 0.055 Uiso 1 1 calc R . .
H3L8 H -0.2438 -0.0785 0.1058 0.055 Uiso 1 1 calc R . .
C339 C -0.23042(11) 0.04861(11) 0.18353(16) 0.0309(10) Uani 1 1 d . . .
H3J9 H -0.2547 0.0468 0.1881 0.046 Uiso 1 1 calc R A .
H3K9 H -0.2250 0.0709 0.1710 0.046 Uiso 1 1 calc R . .
H3L9 H -0.2190 0.0454 0.2141 0.046 Uiso 1 1 calc R . .
C341 C -0.08512(10) 0.06359(10) 0.32635(16) 0.0264(9) Uani 1 1 d . . .
C342 C -0.10558(12) 0.06494(11) 0.36649(17) 0.0355(11) Uani 1 1 d . A .
C343 C -0.09512(14) 0.04960(12) 0.40857(18) 0.0429(12) Uani 1 1 d . . .
H343 H -0.1091 0.0510 0.4359 0.052 Uiso 1 1 calc R A .
C344 C -0.06550(14) 0.03273(11) 0.41162(18) 0.0414(13) Uani 1 1 d . A .
C345 C -0.04522(13) 0.03078(11) 0.3713(2) 0.0428(13) Uani 1 1 d . . .
H345 H -0.0248 0.0186 0.3728 0.051 Uiso 1 1 calc R A .
C346 C -0.05457(11) 0.04657(10) 0.32847(18) 0.0343(11) Uani 1 1 d . A .
C347 C -0.13831(14) 0.08385(15) 0.3655(2) 0.0559(15) Uani 1 1 d . . .
H3M7 H -0.1554 0.0702 0.3497 0.084 Uiso 1 1 calc R A .
H3N7 H -0.1353 0.1049 0.3481 0.084 Uiso 1 1 calc R . .
H3P7 H -0.1454 0.0887 0.3982 0.084 Uiso 1 1 calc R . .
C348 C -0.05383(19) 0.01603(15) 0.4571(2) 0.072(2) Uani 1 1 d . . .
H3M8 H -0.0685 0.0228 0.4834 0.109 Uiso 1 1 calc R A .
H3N8 H -0.0307 0.0229 0.4640 0.109 Uiso 1 1 calc R . .
H3P8 H -0.0547 -0.0084 0.4533 0.109 Uiso 1 1 calc R . .
C349 C -0.03156(13) 0.04442(13) 0.2862(2) 0.0473(13) Uani 1 1 d . . .
H3M9 H -0.0446 0.0388 0.2578 0.071 Uiso 1 1 calc R A .
H3N9 H -0.0146 0.0270 0.2918 0.071 Uiso 1 1 calc R . .
H3L9 H -0.0204 0.0661 0.2815 0.071 Uiso 1 1 calc R . .
Fe4A Fe -0.12170(2) 0.36708(3) 0.55615(3) 0.0247(2) Uani 0.68 1 d P B 1
N45A N -0.13832(9) 0.31952(9) 0.52756(17) 0.0379(14) Uiso 0.68 1 d PG B 1
C41A C -0.16638(8) 0.30209(8) 0.53342(12) 0.0359(16) Uiso 0.68 1 d PG B 1
N46A N -0.16161(10) 0.27038(8) 0.51579(19) 0.0529(17) Uiso 0.68 1 d PG B 1
C42A C -0.13000(11) 0.26772(10) 0.4983(2) 0.061(2) Uiso 0.68 1 d PG B 1
C43A C -0.11560(8) 0.29809(12) 0.50570(19) 0.052(2) Uiso 0.68 1 d PG B 1
C44A C -0.19894(9) 0.31269(13) 0.5536(2) 0.0420(17) Uiso 0.68 1 d PG B 1
Fe4B Fe -0.11264(5) 0.38494(6) 0.56732(7) 0.0229(4) Uani 0.32 1 d P B 2
N45B N -0.0875(3) 0.4281(2) 0.5930(5) 0.058(4) Uiso 0.32 1 d PG B 2
C41B C -0.0999(2) 0.4554(2) 0.6136(3) 0.064(5) Uiso 0.32 1 d PG B 2
N46B N -0.0740(3) 0.4769(2) 0.6235(5) 0.062(4) Uiso 0.32 1 d PG B 2
C42B C -0.0446(2) 0.4629(3) 0.6092(6) 0.096(8) Uiso 0.32 1 d PG B 2
C43B C -0.0531(2) 0.4328(3) 0.5901(5) 0.054(5) Uiso 0.32 1 d PG B 2
C44B C -0.1349(2) 0.4635(4) 0.6267(6) 0.059(5) Uiso 0.32 1 d PG B 2
Cl4 Cl -0.1153(3) 0.4716(3) 0.6338(4) 0.089(3) Uiso 0.20 1 d PD C 3
Cl5 Cl -0.0535(3) 0.4395(4) 0.6109(6) 0.124(5) Uiso 0.20 1 d PD C 3
C10S C -0.0969(5) 0.4390(8) 0.6041(15) 0.091(12) Uiso 0.20 1 d PD C 3
N41 N -0.16310(9) 0.38547(9) 0.59234(13) 0.0296(8) Uani 1 1 d . . .
N42 N -0.10312(8) 0.35051(8) 0.62057(12) 0.0235(7) Uani 1 1 d . . .
N43 N -0.07234(8) 0.36460(9) 0.52983(13) 0.0268(8) Uani 1 1 d . . .
N44 N -0.13184(8) 0.40094(8) 0.50255(12) 0.0255(8) Uani 1 1 d . . .
C4A1 C -0.18894(10) 0.40384(11) 0.57297(16) 0.0305(10) Uani 1 1 d . B .
C4A2 C -0.17248(10) 0.37781(10) 0.63838(15) 0.0277(9) Uani 1 1 d . B .
C4A3 C -0.12105(10) 0.34698(10) 0.66172(15) 0.0249(9) Uani 1 1 d . B .
C4A4 C -0.07288(9) 0.33390(9) 0.62765(14) 0.0197(8) Uani 1 1 d . B .
C4A5 C -0.04631(10) 0.34625(10) 0.54950(14) 0.0236(9) Uani 1 1 d . B .
C4A6 C -0.06151(10) 0.37553(10) 0.48669(15) 0.0256(9) Uani 1 1 d . B .
C4A7 C -0.11246(10) 0.40788(10) 0.46311(14) 0.0229(9) Uani 1 1 d . B .
C4A8 C -0.16194(10) 0.41684(10) 0.49562(15) 0.0257(9) Uani 1 1 d . B .
C4B1 C -0.21573(11) 0.40688(12) 0.60691(17) 0.0384(12) Uani 1 1 d . . .
H4B1 H -0.2366 0.4179 0.6021 0.046 Uiso 1 1 calc R B .
C4B2 C -0.20545(12) 0.39100(12) 0.64712(17) 0.0398(12) Uani 1 1 d . B .
H4B2 H -0.2178 0.3890 0.6759 0.048 Uiso 1 1 calc R . .
C4B3 C -0.10151(10) 0.32780(9) 0.69579(15) 0.0227(8) Uani 1 1 d . . .
H4B3 H -0.1081 0.3218 0.7272 0.027 Uiso 1 1 calc R B .
C4B4 C -0.07205(10) 0.31998(10) 0.67433(15) 0.0238(9) Uani 1 1 d . B .
H4B4 H -0.0541 0.3075 0.6879 0.029 Uiso 1 1 calc R . .
C4B5 C -0.01886(10) 0.34498(11) 0.51640(16) 0.0296(10) Uani 1 1 d . . .
H4B5 H 0.0019 0.3338 0.5210 0.036 Uiso 1 1 calc R B .
C4B6 C -0.02817(10) 0.36275(11) 0.47743(16) 0.0295(10) Uani 1 1 d . B .
H4B6 H -0.0153 0.3662 0.4494 0.035 Uiso 1 1 calc R . .
C4B7 C -0.13068(9) 0.42886(10) 0.43118(15) 0.0230(8) Uani 1 1 d . . .
H4B7 H -0.1227 0.4375 0.4018 0.028 Uiso 1 1 calc R B .
C4B8 C -0.16118(10) 0.43426(10) 0.45013(15) 0.0244(9) Uani 1 1 d . B .
H4B8 H -0.1789 0.4470 0.4364 0.029 Uiso 1 1 calc R . .
C4M1 C -0.15345(10) 0.35940(10) 0.67057(15) 0.0265(9) Uani 1 1 d . . .
C4M2 C -0.04651(9) 0.33156(10) 0.59493(15) 0.0230(9) Uani 1 1 d . . .
C4M3 C -0.07969(10) 0.39628(10) 0.45541(15) 0.0256(9) Uani 1 1 d . . .
C4M4 C -0.18882(10) 0.41787(10) 0.52755(15) 0.0276(9) Uani 1 1 d . . .
C411 C -0.16709(11) 0.35241(11) 0.71960(16) 0.0302(10) Uani 1 1 d . B .
C412 C -0.16065(12) 0.37561(12) 0.75646(17) 0.0373(11) Uani 1 1 d . . .
C413 C -0.17185(14) 0.36753(13) 0.80192(19) 0.0476(13) Uani 1 1 d . B .
H413 H -0.1677 0.3830 0.8269 0.057 Uiso 1 1 calc R . .
C414 C -0.18845(15) 0.33858(16) 0.8125(2) 0.0575(17) Uani 1 1 d . . .
C415 C -0.19461(13) 0.31642(15) 0.7759(2) 0.0495(14) Uani 1 1 d . B .
H415 H -0.2063 0.2962 0.7826 0.059 Uiso 1 1 calc R . .
C416 C -0.18419(12) 0.32273(13) 0.72916(18) 0.0398(12) Uani 1 1 d . . .
C417 C -0.14271(17) 0.40780(12) 0.7462(2) 0.0579(16) Uani 1 1 d . B .
H4D7 H -0.1574 0.4226 0.7278 0.087 Uiso 1 1 calc R . .
H4E7 H -0.1223 0.4031 0.7279 0.087 Uiso 1 1 calc R . .
H4F7 H -0.1367 0.4187 0.7763 0.087 Uiso 1 1 calc R . .
C418 C -0.20030(18) 0.32963(19) 0.8618(2) 0.074(2) Uani 1 1 d . B .
H4D8 H -0.2249 0.3290 0.8623 0.111 Uiso 1 1 calc R . .
H4E8 H -0.1923 0.3465 0.8845 0.111 Uiso 1 1 calc R . .
H4F8 H -0.1914 0.3076 0.8706 0.111 Uiso 1 1 calc R . .
C419 C -0.19048(15) 0.29751(15) 0.6904(2) 0.0561(15) Uani 1 1 d . B .
H4D9 H -0.2022 0.3084 0.6639 0.084 Uiso 1 1 calc R . .
H4E9 H -0.2043 0.2792 0.7029 0.084 Uiso 1 1 calc R . .
H4F9 H -0.1690 0.2885 0.6791 0.084 Uiso 1 1 calc R . .
C421 C -0.01587(9) 0.31236(10) 0.60996(14) 0.0214(8) Uani 1 1 d . B .
C422 C -0.01228(10) 0.27885(10) 0.59544(15) 0.0252(9) Uani 1 1 d . . .
C423 C 0.01645(10) 0.26161(11) 0.61010(15) 0.0274(9) Uani 1 1 d . B .
H423 H 0.0193 0.2390 0.6004 0.033 Uiso 1 1 calc R . .
C424 C 0.04073(10) 0.27613(11) 0.63795(15) 0.0273(9) Uani 1 1 d . . .
C425 C 0.03647(10) 0.30882(12) 0.65188(15) 0.0298(10) Uani 1 1 d . B .
H425 H 0.0529 0.3189 0.6717 0.036 Uiso 1 1 calc R . .
C426 C 0.00871(10) 0.32782(10) 0.63780(14) 0.0239(9) Uani 1 1 d . . .
C427 C -0.03878(11) 0.26176(11) 0.56615(17) 0.0315(10) Uani 1 1 d . B .
H4G7 H -0.0376 0.2699 0.5333 0.047 Uiso 1 1 calc R . .
H4H7 H -0.0610 0.2668 0.5794 0.047 Uiso 1 1 calc R . .
H4I7 H -0.0351 0.2375 0.5667 0.047 Uiso 1 1 calc R . .
C428 C 0.07151(11) 0.25595(13) 0.65293(18) 0.0418(12) Uani 1 1 d . B .
H4G8 H 0.0896 0.2596 0.6299 0.063 Uiso 1 1 calc R . .
H4H8 H 0.0658 0.2320 0.6539 0.063 Uiso 1 1 calc R . .
H4I8 H 0.0789 0.2633 0.6846 0.063 Uiso 1 1 calc R . .
C429 C 0.00593(11) 0.36425(11) 0.65277(18) 0.0344(10) Uani 1 1 d . B .
H4G9 H 0.0046 0.3785 0.6244 0.052 Uiso 1 1 calc R . .
H4H9 H 0.0257 0.3705 0.6715 0.052 Uiso 1 1 calc R . .
H4I9 H -0.0143 0.3673 0.6721 0.052 Uiso 1 1 calc R . .
C431 C -0.06217(10) 0.40840(10) 0.41130(15) 0.0249(9) Uani 1 1 d . B .
C432 C -0.06425(11) 0.38992(11) 0.36879(16) 0.0302(10) Uani 1 1 d . . .
C433 C -0.04759(10) 0.40188(11) 0.32853(16) 0.0300(10) Uani 1 1 d . B .
H433 H -0.0490 0.3895 0.2997 0.036 Uiso 1 1 calc R . .
C434 C -0.02903(10) 0.43123(12) 0.32917(17) 0.0331(10) Uani 1 1 d . . .
C435 C -0.02754(11) 0.44918(11) 0.37166(17) 0.0337(10) Uani 1 1 d . B .
H435 H -0.0150 0.4694 0.3727 0.040 Uiso 1 1 calc R . .
C436 C -0.04396(10) 0.43827(10) 0.41276(16) 0.0276(9) Uani 1 1 d . . .
C437 C -0.08412(14) 0.35799(12) 0.36660(19) 0.0456(13) Uani 1 1 d . B .
H4J7 H -0.0875 0.3516 0.3333 0.068 Uiso 1 1 calc R . .
H4K7 H -0.1060 0.3614 0.3819 0.068 Uiso 1 1 calc R . .
H4L7 H -0.0719 0.3402 0.3832 0.068 Uiso 1 1 calc R . .
C438 C -0.01032(12) 0.44327(14) 0.28634(18) 0.0461(13) Uani 1 1 d . B .
H4J8 H 0.0137 0.4391 0.2906 0.069 Uiso 1 1 calc R . .
H4K8 H -0.0141 0.4674 0.2822 0.069 Uiso 1 1 calc R . .
H4L8 H -0.0183 0.4313 0.2581 0.069 Uiso 1 1 calc R . .
C439 C -0.04213(12) 0.45874(12) 0.45753(18) 0.0395(11) Uani 1 1 d . B .
H4J9 H -0.0647 0.4660 0.4666 0.059 Uiso 1 1 calc R . .
H4K9 H -0.0280 0.4785 0.4521 0.059 Uiso 1 1 calc R . .
H4L9 H -0.0325 0.4451 0.4831 0.059 Uiso 1 1 calc R . .
C441 C -0.21964(10) 0.43673(11) 0.51113(15) 0.0272(9) Uani 1 1 d . B .
C442 C -0.22106(12) 0.47141(12) 0.51568(18) 0.0363(11) Uani 1 1 d . . .
C443 C -0.24803(14) 0.48859(14) 0.4956(2) 0.0482(14) Uani 1 1 d . B .
H443 H -0.2487 0.5124 0.4979 0.058 Uiso 1 1 calc R . .
C444 C -0.27354(13) 0.47223(15) 0.47257(18) 0.0470(14) Uani 1 1 d . . .
C445 C -0.27211(11) 0.43756(15) 0.46947(18) 0.0446(13) Uani 1 1 d . B .
H445 H -0.2896 0.4260 0.4535 0.054 Uiso 1 1 calc R . .
C446 C -0.24578(11) 0.41909(12) 0.48910(17) 0.0345(11) Uani 1 1 d . . .
C447 C -0.19401(12) 0.49023(13) 0.5408(2) 0.0498(14) Uani 1 1 d . B .
H4M7 H -0.1967 0.5143 0.5348 0.075 Uiso 1 1 calc R . .
H4N7 H -0.1721 0.4828 0.5291 0.075 Uiso 1 1 calc R . .
H4P7 H -0.1955 0.4859 0.5751 0.075 Uiso 1 1 calc R . .
C448 C -0.30335(16) 0.4911(2) 0.4515(2) 0.078(2) Uani 1 1 d . B .
H4M8 H -0.3147 0.4768 0.4282 0.117 Uiso 1 1 calc R . .
H4N8 H -0.2954 0.5116 0.4359 0.117 Uiso 1 1 calc R . .
H4P8 H -0.3191 0.4970 0.4770 0.117 Uiso 1 1 calc R . .
C449 C -0.24616(13) 0.38199(13) 0.4880(2) 0.0508(14) Uani 1 1 d . B .
H4M9 H -0.2244 0.3737 0.4767 0.076 Uiso 1 1 calc R . .
H4N9 H -0.2639 0.3743 0.4665 0.076 Uiso 1 1 calc R . .
H4P9 H -0.2504 0.3734 0.5202 0.076 Uiso 1 1 calc R . .
C1S C 0.1269(2) 0.26748(18) 1.1354(2) 0.074(2) Uani 1 1 d . . .
C2S C 0.1284(3) 0.3013(2) 1.1194(3) 0.092(3) Uani 1 1 d . . .
C3S C 0.1574(3) 0.3144(2) 1.0962(3) 0.101(3) Uani 1 1 d . . .
C4S C 0.1876(2) 0.29390(18) 1.0869(3) 0.089(3) Uani 1 1 d . . .
C5S C 0.1848(2) 0.2604(2) 1.1055(3) 0.080(2) Uani 1 1 d . . .
C6S C 0.15433(18) 0.24731(17) 1.1293(2) 0.0689(19) Uani 1 1 d . . .
C7S C 0.0948(2) 0.2541(2) 1.1601(3) 0.094(3) Uani 1 1 d . . .
Cl1 Cl -0.06716(9) 0.26072(11) 0.40973(18) 0.0929(12) Uani 0.50 1 d PD . .
Cl2 Cl -0.1209(3) 0.2177(3) 0.3833(4) 0.128(4) Uiso 0.25 1 d PD D 1
C8S C -0.1070(4) 0.2595(4) 0.3898(8) 0.051(5) Uiso 0.25 1 d PD D 1
C9S C -0.0982(5) 0.2428(6) 0.3806(10) 0.060(6) Uiso 0.25 1 d PD D 2
Cl3 Cl -0.1348(3) 0.2658(4) 0.3778(6) 0.159(5) Uiso 0.25 1 d PD D 2
O1S O 0.0000 1.0000 0.9412(3) 0.057(2) Uiso 0.837(16) 2 d SP . .
N35S N -0.1725(2) 0.1615(3) 0.2459(4) 0.261(7) Uiso 0.94 1 d PGU . .
C31S C -0.20170(17) 0.15387(14) 0.2259(3) 0.279(10) Uiso 0.94 1 d PGU . .
N36S N -0.2234(2) 0.1434(3) 0.2607(3) 0.323(10) Uiso 0.94 1 d PGU . .
C32S C -0.2077(3) 0.1443(3) 0.3035(3) 0.196(6) Uiso 0.94 1 d PGU . .
C33S C -0.1762(3) 0.1556(3) 0.2943(4) 0.278(10) Uiso 0.94 1 d PGU . .
C34S C -0.2116(2) 0.1545(2) 0.1752(3) 0.100(3) Uiso 0.94 1 d PGU . .
C2OS C 0.0000 0.5000 0.6610(8) 0.150(10) Uiso 0.685(15) 2 d SPD . .
O2S O -0.0127(4) 0.4868(4) 0.7076(6) 0.106(6) Uiso 0.342(8) 1 d PD . .

loop_
_atom_site_aniso_label
_atom_site_aniso_U_11
_atom_site_aniso_U_22
_atom_site_aniso_U_33
_atom_site_aniso_U_23
_atom_site_aniso_U_13
_atom_site_aniso_U_12
Fe1 0.0189(3) 0.0182(3) 0.0183(3) 0.0008(2) 0.0014(2) -0.0005(2)
N11 0.0156(15) 0.0192(16) 0.0216(18) 0.0001(14) -0.0016(13) -0.0005(12)
N12 0.0218(16) 0.0216(17) 0.0210(18) 0.0019(14) 0.0041(14) 0.0019(13)
N13 0.0232(17) 0.0200(16) 0.0202(18) 0.0022(14) 0.0025(14) -0.0021(13)
N14 0.0219(17) 0.0214(17) 0.027(2) 0.0003(14) 0.0022(14) -0.0024(13)
N15 0.0224(16) 0.0152(15) 0.0191(18) 0.0000(13) 0.0013(13) -0.0017(13)
C11 0.024(2) 0.024(2) 0.024(2) 0.0028(17) 0.0064(17) -0.0018(16)
N16 0.0182(16) 0.0315(18) 0.028(2) -0.0023(15) -0.0024(14) 0.0019(14)
C12 0.028(2) 0.031(2) 0.025(2) 0.0004(18) -0.0066(18) 0.0001(17)
C13 0.031(2) 0.023(2) 0.024(2) -0.0015(17) -0.0015(18) 0.0016(17)
C14 0.025(2) 0.044(3) 0.037(3) -0.008(2) 0.001(2) 0.0020(19)
N17 0.0190(16) 0.0342(19) 0.0216(19) -0.0040(15) 0.0026(14) -0.0030(14)
C15 0.025(2) 0.037(2) 0.028(2) -0.0024(19) 0.0041(18) 0.0035(18)
N18 0.0239(18) 0.038(2) 0.033(2) 0.0060(17) 0.0000(16) -0.0014(16)
C16 0.032(2) 0.047(3) 0.042(3) 0.015(2) 0.001(2) 0.002(2)
C17 0.028(2) 0.038(3) 0.039(3) 0.011(2) 0.001(2) 0.0026(19)
C18 0.024(2) 0.038(3) 0.061(3) 0.001(2) -0.003(2) 0.0011(19)
C1A1 0.0195(19) 0.030(2) 0.023(2) -0.0023(17) -0.0003(16) -0.0015(16)
C1A2 0.0147(17) 0.0203(19) 0.019(2) 0.0023(15) -0.0007(15) -0.0005(14)
C1A3 0.024(2) 0.0181(19) 0.025(2) 0.0036(16) 0.0007(17) 0.0029(15)
C1A4 0.0208(19) 0.0209(19) 0.022(2) 0.0016(16) 0.0033(16) -0.0004(15)
C1A5 0.0203(19) 0.0222(19) 0.022(2) 0.0028(16) 0.0024(16) -0.0008(15)
C1A6 0.025(2) 0.023(2) 0.016(2) 0.0000(16) 0.0011(16) -0.0011(16)
C1A7 0.024(2) 0.0202(19) 0.030(2) 0.0018(17) 0.0006(18) -0.0021(15)
C1A8 0.026(2) 0.026(2) 0.018(2) -0.0075(17) 0.0022(16) -0.0035(16)
C1B1 0.025(2) 0.032(2) 0.017(2) -0.0037(17) 0.0030(17) -0.0044(16)
C1B2 0.0204(19) 0.030(2) 0.022(2) 0.0045(17) 0.0042(16) -0.0007(16)
C1B3 0.026(2) 0.021(2) 0.033(3) 0.0006(18) 0.0008(18) -0.0007(16)
C1B4 0.033(2) 0.0173(19) 0.024(2) -0.0004(16) 0.0027(18) 0.0025(16)
C1B5 0.035(2) 0.025(2) 0.032(3) 0.0055(19) 0.014(2) 0.0018(18)
C1B6 0.038(2) 0.024(2) 0.024(2) 0.0041(17) 0.0076(18) -0.0026(18)
C1B7 0.036(2) 0.023(2) 0.035(3) -0.0019(19) 0.005(2) -0.0010(18)
C1B8 0.042(3) 0.029(2) 0.026(2) -0.0081(19) 0.005(2) -0.0070(19)
C1M1 0.0223(19) 0.0195(19) 0.022(2) 0.0016(16) 0.0012(16) 0.0005(15)
C1M2 0.0173(18) 0.028(2) 0.024(2) 0.0041(17) 0.0004(16) 0.0033(16)
C1M3 0.0210(19) 0.0217(19) 0.026(2) 0.0020(17) 0.0001(17) -0.0017(15)
C1M4 0.026(2) 0.030(2) 0.029(2) -0.0066(19) 0.0055(18) -0.0019(17)
C111 0.023(2) 0.022(2) 0.022(2) -0.0034(16) 0.0007(16) -0.0010(16)
C112 0.0232(19) 0.023(2) 0.020(2) -0.0037(16) 0.0023(16) -0.0021(16)
C113 0.022(2) 0.029(2) 0.025(2) -0.0090(18) 0.0053(17) -0.0030(16)
C114 0.036(2) 0.022(2) 0.022(2) -0.0044(17) 0.0130(18) -0.0073(17)
C115 0.032(2) 0.0176(19) 0.021(2) 0.0023(16) 0.0077(17) -0.0009(16)
C116 0.027(2) 0.022(2) 0.022(2) 0.0002(17) 0.0040(17) -0.0008(16)
C117 0.029(2) 0.034(2) 0.031(3) 0.0013(19) -0.0035(19) 0.0000(18)
C118 0.042(3) 0.031(2) 0.034(3) 0.002(2) 0.009(2) -0.009(2)
C119 0.027(2) 0.030(2) 0.036(3) 0.0010(19) -0.0072(19) -0.0033(17)
C121 0.0208(19) 0.0160(18) 0.025(2) 0.0049(16) 0.0044(17) 0.0028(14)
C122 0.033(2) 0.030(2) 0.029(3) 0.0037(19) 0.0062(19) 0.0053(18)
C123 0.043(3) 0.040(3) 0.027(3) -0.006(2) 0.008(2) 0.006(2)
C124 0.033(2) 0.033(2) 0.048(3) -0.002(2) 0.016(2) 0.0045(19)
C125 0.025(2) 0.036(2) 0.048(3) 0.002(2) 0.011(2) 0.0071(18)
C126 0.022(2) 0.028(2) 0.034(3) 0.0049(18) 0.0050(18) 0.0048(16)
C127 0.039(3) 0.068(4) 0.029(3) -0.008(2) -0.007(2) 0.013(2)
C128 0.054(3) 0.074(4) 0.064(4) -0.010(3) 0.023(3) 0.014(3)
C129 0.033(3) 0.061(3) 0.049(3) -0.003(3) -0.010(2) 0.000(2)
C131 0.030(2) 0.0212(19) 0.021(2) 0.0013(16) 0.0028(17) -0.0001(16)
C132 0.030(2) 0.024(2) 0.027(2) -0.0018(17) 0.0020(18) -0.0018(17)
C133 0.031(2) 0.025(2) 0.023(2) -0.0021(17) 0.0005(17) 0.0007(17)
C134 0.046(3) 0.0176(19) 0.021(2) -0.0020(16) 0.0077(19) 0.0005(17)
C135 0.031(2) 0.021(2) 0.027(2) -0.0037(17) 0.0069(18) -0.0061(16)
C136 0.032(2) 0.021(2) 0.025(2) -0.0056(17) 0.0031(18) -0.0010(17)
C137 0.033(2) 0.025(2) 0.041(3) 0.0069(19) -0.004(2) -0.0036(18)
C138 0.058(3) 0.023(2) 0.034(3) 0.0062(19) 0.001(2) 0.001(2)
C139 0.029(2) 0.031(2) 0.039(3) 0.004(2) 0.005(2) -0.0050(18)
C141 0.036(2) 0.036(2) 0.023(2) -0.0073(19) 0.0055(19) -0.0160(19)
C142 0.059(3) 0.047(3) 0.036(3) -0.014(2) 0.011(3) 0.000(3)
C143 0.075(4) 0.078(4) 0.041(4) -0.027(3) 0.016(3) 0.005(3)
C144 0.081(4) 0.070(4) 0.031(3) -0.019(3) 0.010(3) -0.025(3)
C145 0.059(4) 0.077(4) 0.029(3) -0.013(3) -0.002(3) -0.030(3)
C146 0.038(3) 0.058(3) 0.024(3) -0.012(2) 0.002(2) -0.028(2)
C147 0.062(4) 0.098(5) 0.056(4) -0.021(4) 0.014(3) 0.037(4)
C148 0.106(6) 0.133(7) 0.042(4) -0.047(4) 0.014(4) -0.022(5)
C149 0.036(3) 0.090(4) 0.044(3) -0.004(3) -0.010(2) -0.017(3)
Fe2 0.0177(3) 0.0178(3) 0.0186(3) -0.0006(2) 0.0013(2) -0.0001(2)
N21 0.0206(16) 0.0199(16) 0.0192(17) -0.0031(14) -0.0002(14) -0.0022(13)
N22 0.0197(16) 0.0171(16) 0.0226(19) -0.0028(13) 0.0005(14) -0.0026(12)
N23 0.0226(17) 0.0247(17) 0.0216(19) -0.0005(14) 0.0058(14) -0.0062(13)
N24 0.0187(16) 0.0203(16) 0.0262(19) 0.0002(14) 0.0001(14) -0.0025(13)
N25 0.0252(18) 0.042(2) 0.0205(19) 0.0004(16) -0.0010(15) 0.0059(15)
C21 0.029(2) 0.072(4) 0.031(3) 0.002(3) -0.006(2) -0.016(2)
N26 0.0180(17) 0.054(2) 0.038(2) 0.0070(19) -0.0055(16) -0.0043(17)
C22 0.043(3) 0.059(3) 0.044(3) 0.012(3) -0.009(2) 0.001(2)
C23 0.039(3) 0.058(3) 0.028(3) 0.002(2) -0.004(2) 0.001(2)
C24 0.048(3) 0.060(4) 0.058(4) 0.001(3) -0.004(3) -0.006(3)
N27 0.0173(16) 0.0214(16) 0.029(2) 0.0019(14) 0.0002(14) 0.0000(13)
C25 0.027(2) 0.027(2) 0.032(2) 0.0059(19) 0.0090(19) -0.0018(17)
N28 0.0140(16) 0.0347(19) 0.037(2) 0.0027(17) -0.0053(15) 0.0038(14)
C26 0.031(2) 0.037(2) 0.028(2) -0.005(2) -0.0070(19) 0.0004(19)
C27 0.033(2) 0.033(2) 0.025(2) -0.0009(19) -0.0061(19) 0.0005(18)
C28 0.025(2) 0.046(3) 0.039(3) 0.004(2) 0.000(2) 0.005(2)
C2A1 0.0199(18) 0.0224(19) 0.019(2) -0.0016(16) -0.0021(16) 0.0009(15)
C2A2 0.0207(19) 0.0219(19) 0.024(2) 0.0014(16) -0.0009(16) -0.0024(15)
C2A3 0.0200(19) 0.0219(19) 0.024(2) 0.0037(16) 0.0013(16) 0.0017(15)
C2A4 0.0162(18) 0.026(2) 0.023(2) 0.0007(17) -0.0014(16) -0.0006(15)
C2A5 0.025(2) 0.025(2) 0.024(2) -0.0032(17) 0.0020(17) -0.0048(16)
C2A6 0.028(2) 0.0159(18) 0.028(2) 0.0005(17) 0.0026(18) -0.0004(15)
C2A7 0.023(2) 0.024(2) 0.022(2) 0.0051(17) 0.0046(17) -0.0028(16)
C2A8 0.0213(19) 0.024(2) 0.019(2) -0.0014(16) 0.0025(16) -0.0004(15)
C2B1 0.028(2) 0.022(2) 0.023(2) -0.0024(17) -0.0001(17) 0.0036(16)
C2B2 0.028(2) 0.0204(19) 0.029(2) -0.0025(17) 0.0015(18) -0.0020(16)
C2B3 0.0176(18) 0.0199(18) 0.022(2) -0.0006(16) 0.0040(16) -0.0011(14)
C2B4 0.025(2) 0.0222(19) 0.018(2) -0.0024(16) 0.0007(16) -0.0004(16)
C2B5 0.043(3) 0.026(2) 0.029(3) -0.0090(19) 0.012(2) -0.0077(19)
C2B6 0.036(2) 0.021(2) 0.028(2) -0.0037(17) 0.0081(19) -0.0060(17)
C2B7 0.027(2) 0.028(2) 0.026(2) -0.0021(18) 0.0048(18) -0.0001(17)
C2B8 0.0194(19) 0.031(2) 0.026(2) 0.0008(18) 0.0028(17) -0.0013(16)
C2M1 0.0233(19) 0.0179(19) 0.023(2) -0.0004(16) -0.0011(16) -0.0016(15)
C2M2 0.027(2) 0.0208(19) 0.020(2) -0.0019(17) 0.0045(17) -0.0021(15)
C2M3 0.023(2) 0.022(2) 0.030(2) 0.0007(17) 0.0040(17) -0.0013(16)
C2M4 0.0182(18) 0.0221(19) 0.023(2) -0.0019(16) -0.0028(16) 0.0033(15)
C211 0.025(2) 0.022(2) 0.023(2) -0.0034(16) 0.0013(17) -0.0009(16)
C212 0.027(2) 0.024(2) 0.019(2) -0.0055(16) 0.0004(17) -0.0020(16)
C213 0.023(2) 0.028(2) 0.027(2) -0.0045(18) -0.0021(17) -0.0043(17)
C214 0.038(2) 0.024(2) 0.022(2) 0.0001(17) 0.0046(18) -0.0051(18)
C215 0.031(2) 0.023(2) 0.022(2) 0.0016(17) 0.0006(17) -0.0024(17)
C216 0.035(2) 0.0175(19) 0.022(2) -0.0026(16) 0.0064(18) -0.0046(16)
C217 0.027(2) 0.029(2) 0.027(2) -0.0004(18) -0.0020(18) 0.0014(17)
C218 0.049(3) 0.031(2) 0.039(3) -0.001(2) 0.005(2) -0.017(2)
C219 0.033(2) 0.028(2) 0.025(2) 0.0033(18) -0.0039(18) -0.0014(18)
C221 0.035(2) 0.028(2) 0.028(2) -0.0054(19) 0.0023(19) -0.0093(18)
C222 0.038(3) 0.057(3) 0.034(3) -0.015(2) 0.002(2) -0.011(2)
C223 0.048(3) 0.086(4) 0.028(3) -0.016(3) -0.007(2) -0.014(3)
C224 0.057(3) 0.055(3) 0.033(3) -0.016(2) 0.005(3) -0.015(3)
C225 0.053(3) 0.032(2) 0.032(3) -0.008(2) 0.012(2) -0.006(2)
C226 0.042(3) 0.027(2) 0.034(3) -0.002(2) 0.011(2) -0.0027(19)
C227 0.034(3) 0.128(6) 0.043(3) -0.022(4) -0.006(3) -0.004(3)
C228 0.077(4) 0.091(5) 0.037(3) -0.030(3) 0.007(3) -0.014(4)
C229 0.059(3) 0.076(4) 0.034(3) -0.002(3) 0.006(3) 0.034(3)
C231 0.034(2) 0.0197(19) 0.026(2) -0.0062(17) 0.0081(18) -0.0004(16)
C232 0.038(2) 0.027(2) 0.024(2) -0.0035(18) 0.0103(19) 0.0016(18)
C233 0.045(3) 0.023(2) 0.036(3) -0.0083(19) 0.021(2) -0.0075(19)
C234 0.053(3) 0.022(2) 0.029(3) -0.0016(18) 0.016(2) 0.0051(19)
C235 0.048(3) 0.024(2) 0.030(3) 0.0002(18) 0.006(2) 0.0112(19)
C236 0.038(2) 0.024(2) 0.026(2) -0.0029(18) 0.0076(19) 0.0043(18)
C237 0.030(2) 0.036(2) 0.047(3) -0.004(2) 0.006(2) -0.0131(19)
C238 0.073(4) 0.030(2) 0.044(3) 0.005(2) 0.007(3) -0.006(2)
C239 0.032(2) 0.033(2) 0.043(3) 0.007(2) -0.004(2) -0.0026(19)
C241 0.024(2) 0.0218(19) 0.026(2) 0.0037(17) 0.0047(17) 0.0021(15)
C242 0.024(2) 0.044(3) 0.030(3) -0.005(2) -0.0031(18) 0.0091(19)
C243 0.038(3) 0.050(3) 0.023(2) -0.010(2) -0.003(2) 0.006(2)
C244 0.024(2) 0.040(3) 0.042(3) -0.010(2) 0.009(2) 0.0057(19)
C245 0.020(2) 0.031(2) 0.049(3) -0.012(2) 0.005(2) 0.0009(17)
C246 0.022(2) 0.022(2) 0.035(3) -0.0057(18) -0.0008(18) -0.0003(16)
C247 0.029(2) 0.065(3) 0.028(3) -0.007(2) -0.005(2) 0.018(2)
C248 0.048(3) 0.077(4) 0.051(4) -0.022(3) 0.011(3) 0.014(3)
C249 0.028(2) 0.032(2) 0.038(3) 0.003(2) -0.001(2) 0.0042(18)
Fe3 0.0325(3) 0.0257(3) 0.0285(4) 0.0053(3) -0.0086(3) -0.0063(3)
N31 0.035(2) 0.0232(17) 0.0219(19) 0.0021(15) -0.0105(15) -0.0053(15)
N32 0.043(2) 0.0231(18) 0.028(2) 0.0041(15) -0.0152(17) -0.0107(15)
N33 0.0275(17) 0.0205(16) 0.0239(19) 0.0060(14) -0.0052(15) -0.0018(14)
N34 0.0300(18) 0.0210(17) 0.0229(19) 0.0029(14) -0.0073(15) -0.0043(14)
C3A1 0.027(2) 0.022(2) 0.026(2) 0.0025(17) -0.0022(17) -0.0007(16)
C3A2 0.026(2) 0.022(2) 0.036(3) 0.0060(18) -0.0117(19) -0.0019(16)
C3A3 0.037(2) 0.025(2) 0.031(3) 0.0041(19) -0.012(2) -0.0113(18)
C3A4 0.032(2) 0.031(2) 0.023(2) 0.0103(18) -0.0055(18) -0.0088(18)
C3A5 0.027(2) 0.024(2) 0.019(2) 0.0025(16) 0.0013(16) -0.0059(16)
C3A6 0.0217(19) 0.0202(19) 0.027(2) -0.0006(17) -0.0041(17) -0.0037(15)
C3A7 0.026(2) 0.025(2) 0.027(2) 0.0008(17) -0.0055(17) -0.0030(16)
C3A8 0.025(2) 0.023(2) 0.031(2) 0.0078(18) -0.0071(18) -0.0014(16)
C3B1 0.0221(19) 0.0221(19) 0.029(2) 0.0056(17) -0.0084(17) -0.0053(15)
C3B2 0.022(2) 0.025(2) 0.027(2) -0.0016(17) -0.0076(17) -0.0014(16)
C3B3 0.047(3) 0.024(2) 0.035(3) 0.0080(19) -0.015(2) -0.0161(19)
C3B4 0.043(3) 0.027(2) 0.030(3) 0.0086(19) -0.011(2) -0.0121(19)
C3B5 0.031(2) 0.028(2) 0.020(2) 0.0020(17) -0.0088(17) -0.0016(17)
C3B6 0.023(2) 0.031(2) 0.021(2) -0.0008(18) -0.0056(17) -0.0021(16)
C3B7 0.034(2) 0.0182(19) 0.035(3) 0.0048(18) -0.0041(19) -0.0067(17)
C3B8 0.036(2) 0.020(2) 0.029(2) 0.0099(17) -0.0096(19) -0.0063(17)
C3M1 0.032(2) 0.024(2) 0.034(3) 0.0036(18) -0.0149(19) -0.0081(17)
C3M2 0.031(2) 0.026(2) 0.018(2) 0.0068(17) -0.0050(17) -0.0057(16)
C3M3 0.0214(19) 0.0215(19) 0.026(2) 0.0004(17) -0.0019(17) -0.0022(15)
C3M4 0.025(2) 0.024(2) 0.024(2) 0.0025(17) -0.0058(17) -0.0042(16)
C311 0.039(2) 0.0178(19) 0.026(2) 0.0064(17) -0.0140(19) -0.0064(17)
C312 0.032(2) 0.029(2) 0.044(3) 0.005(2) -0.015(2) -0.0024(18)
C313 0.041(3) 0.021(2) 0.048(3) 0.001(2) -0.009(2) 0.0038(19)
C314 0.042(3) 0.024(2) 0.031(3) 0.0056(19) -0.013(2) -0.0107(19)
C315 0.036(2) 0.026(2) 0.034(3) 0.0068(19) -0.003(2) -0.0079(18)
C316 0.040(3) 0.027(2) 0.035(3) 0.0006(19) -0.003(2) -0.0068(19)
C317 0.043(3) 0.030(3) 0.109(6) -0.009(3) -0.004(3) -0.004(2)
C318 0.058(3) 0.029(2) 0.043(3) -0.007(2) -0.009(2) -0.014(2)
C319 0.054(3) 0.044(3) 0.059(4) -0.010(3) 0.012(3) -0.013(2)
C321 0.037(2) 0.0171(19) 0.023(2) 0.0040(16) -0.0085(18) -0.0079(17)
C322 0.037(3) 0.049(3) 0.032(3) 0.011(2) -0.002(2) -0.010(2)
C323 0.053(3) 0.062(3) 0.034(3) 0.013(3) -0.005(2) -0.023(3)
C324 0.073(4) 0.048(3) 0.031(3) 0.020(2) -0.019(3) -0.025(3)
C325 0.051(3) 0.026(2) 0.044(3) 0.007(2) -0.024(3) -0.002(2)
C326 0.045(3) 0.024(2) 0.035(3) 0.0010(19) -0.013(2) -0.0061(19)
C327 0.037(3) 0.086(4) 0.058(4) 0.019(3) 0.012(3) -0.001(3)
C328 0.100(5) 0.101(5) 0.049(4) 0.038(4) -0.034(4) -0.034(4)
C329 0.053(3) 0.045(3) 0.047(3) -0.017(2) -0.007(3) 0.020(2)
C331 0.032(2) 0.022(2) 0.018(2) 0.0045(16) -0.0065(17) -0.0032(17)
C332 0.030(2) 0.027(2) 0.020(2) 0.0012(17) -0.0065(17) -0.0046(17)
C333 0.032(2) 0.027(2) 0.027(2) -0.0006(18) -0.0031(19) -0.0021(17)
C334 0.036(2) 0.029(2) 0.021(2) 0.0084(18) -0.0115(18) -0.0087(18)
C335 0.024(2) 0.027(2) 0.024(2) 0.0057(17) -0.0014(17) -0.0080(16)
C336 0.025(2) 0.025(2) 0.023(2) 0.0062(17) -0.0053(17) -0.0001(16)
C337 0.035(2) 0.032(2) 0.040(3) -0.002(2) 0.004(2) -0.0050(19)
C338 0.044(3) 0.031(2) 0.035(3) 0.000(2) -0.010(2) -0.014(2)
C339 0.030(2) 0.032(2) 0.030(3) 0.0037(19) 0.0023(19) 0.0027(18)
C341 0.031(2) 0.0206(19) 0.027(2) 0.0038(17) -0.0050(18) -0.0052(16)
C342 0.045(3) 0.030(2) 0.031(3) 0.008(2) -0.004(2) -0.008(2)
C343 0.060(3) 0.042(3) 0.027(3) 0.005(2) -0.008(2) -0.020(2)
C344 0.064(3) 0.030(2) 0.031(3) 0.008(2) -0.028(3) -0.023(2)
C345 0.045(3) 0.029(2) 0.055(4) 0.015(2) -0.028(3) -0.005(2)
C346 0.038(2) 0.024(2) 0.040(3) 0.007(2) -0.016(2) -0.0023(18)
C347 0.049(3) 0.069(4) 0.049(4) 0.008(3) 0.017(3) 0.008(3)
C348 0.118(6) 0.052(3) 0.048(4) 0.023(3) -0.053(4) -0.029(4)
C349 0.040(3) 0.043(3) 0.058(4) 0.013(3) 0.003(3) 0.012(2)
Fe4A 0.0196(5) 0.0340(6) 0.0204(5) 0.0110(4) 0.0066(4) 0.0060(4)
Fe4B 0.0226(10) 0.0249(11) 0.0211(11) 0.0046(9) 0.0048(8) 0.0017(8)
N41 0.0267(18) 0.038(2) 0.024(2) 0.0078(16) 0.0107(15) 0.0112(15)
N42 0.0277(18) 0.0236(17) 0.0193(18) 0.0057(14) 0.0079(14) 0.0052(14)
N43 0.0242(18) 0.0339(19) 0.022(2) 0.0080(15) 0.0047(15) 0.0080(15)
N44 0.0229(17) 0.0294(18) 0.0242(19) 0.0055(15) 0.0086(14) 0.0057(14)
C4A1 0.027(2) 0.038(2) 0.026(2) 0.0058(19) 0.0062(18) 0.0092(18)
C4A2 0.028(2) 0.030(2) 0.025(2) 0.0097(18) 0.0095(18) 0.0100(17)
C4A3 0.031(2) 0.026(2) 0.018(2) 0.0041(17) 0.0058(17) 0.0043(17)
C4A4 0.0205(19) 0.0199(18) 0.019(2) 0.0021(16) 0.0014(16) 0.0025(15)
C4A5 0.023(2) 0.028(2) 0.020(2) 0.0047(17) 0.0062(16) 0.0027(16)
C4A6 0.024(2) 0.026(2) 0.027(2) 0.0024(18) 0.0070(17) 0.0037(16)
C4A7 0.027(2) 0.024(2) 0.017(2) 0.0034(17) 0.0058(17) 0.0014(16)
C4A8 0.026(2) 0.027(2) 0.024(2) 0.0021(17) 0.0061(17) 0.0050(17)
C4B1 0.031(2) 0.050(3) 0.034(3) 0.013(2) 0.011(2) 0.017(2)
C4B2 0.041(3) 0.046(3) 0.032(3) 0.020(2) 0.022(2) 0.018(2)
C4B3 0.029(2) 0.024(2) 0.014(2) 0.0030(16) 0.0033(17) 0.0020(16)
C4B4 0.025(2) 0.024(2) 0.022(2) 0.0004(17) 0.0009(17) -0.0002(16)
C4B5 0.025(2) 0.035(2) 0.029(2) 0.0062(19) 0.0066(18) 0.0076(18)
C4B6 0.027(2) 0.037(2) 0.024(2) 0.0056(19) 0.0103(18) 0.0080(18)
C4B7 0.024(2) 0.026(2) 0.019(2) 0.0038(17) 0.0054(16) -0.0019(16)
C4B8 0.026(2) 0.024(2) 0.023(2) 0.0013(17) -0.0010(17) 0.0031(16)
C4M1 0.030(2) 0.032(2) 0.018(2) 0.0024(18) 0.0046(18) 0.0053(17)
C4M2 0.0213(19) 0.026(2) 0.021(2) -0.0001(17) 0.0013(16) 0.0082(16)
C4M3 0.028(2) 0.029(2) 0.020(2) 0.0062(17) 0.0084(17) 0.0063(17)
C4M4 0.028(2) 0.030(2) 0.025(2) 0.0019(18) 0.0062(18) 0.0066(17)
C411 0.031(2) 0.035(2) 0.025(2) 0.0149(19) 0.0102(19) 0.0123(18)
C412 0.049(3) 0.039(3) 0.024(2) 0.004(2) 0.008(2) 0.020(2)
C413 0.069(4) 0.045(3) 0.029(3) 0.008(2) 0.015(3) 0.027(3)
C414 0.063(4) 0.072(4) 0.037(3) 0.021(3) 0.028(3) 0.032(3)
C415 0.043(3) 0.063(3) 0.042(3) 0.025(3) 0.021(2) 0.006(3)
C416 0.036(3) 0.047(3) 0.036(3) 0.016(2) 0.011(2) 0.010(2)
C417 0.096(5) 0.031(3) 0.047(3) -0.008(2) 0.009(3) 0.012(3)
C418 0.079(4) 0.106(5) 0.038(4) 0.023(4) 0.027(3) 0.026(4)
C419 0.057(3) 0.059(3) 0.052(4) 0.012(3) 0.006(3) -0.021(3)
C421 0.0195(19) 0.029(2) 0.015(2) 0.0089(16) 0.0049(15) 0.0076(16)
C422 0.027(2) 0.031(2) 0.018(2) 0.0043(17) 0.0093(17) 0.0025(17)
C423 0.027(2) 0.032(2) 0.023(2) 0.0072(18) 0.0063(18) 0.0087(18)
C424 0.023(2) 0.038(2) 0.021(2) 0.0109(18) 0.0067(17) 0.0037(17)
C425 0.027(2) 0.047(3) 0.016(2) 0.0051(19) -0.0010(17) 0.0002(19)
C426 0.022(2) 0.032(2) 0.018(2) 0.0046(17) 0.0052(16) 0.0029(16)
C427 0.032(2) 0.030(2) 0.032(3) -0.0030(19) 0.003(2) 0.0058(18)
C428 0.031(2) 0.059(3) 0.035(3) 0.014(2) 0.004(2) 0.018(2)
C429 0.028(2) 0.036(2) 0.040(3) -0.005(2) 0.000(2) -0.0039(19)
C431 0.025(2) 0.027(2) 0.023(2) 0.0060(17) 0.0060(17) 0.0112(16)
C432 0.032(2) 0.032(2) 0.026(2) 0.0060(19) 0.0066(19) 0.0076(18)
C433 0.029(2) 0.037(2) 0.024(2) 0.0040(19) 0.0049(18) 0.0149(18)
C434 0.025(2) 0.045(3) 0.029(3) 0.015(2) 0.0040(19) 0.0162(19)
C435 0.029(2) 0.035(2) 0.038(3) 0.016(2) 0.006(2) 0.0064(18)
C436 0.020(2) 0.031(2) 0.032(2) 0.0085(18) 0.0053(18) 0.0089(17)
C437 0.058(3) 0.037(3) 0.042(3) -0.002(2) 0.008(3) -0.005(2)
C438 0.038(3) 0.064(3) 0.036(3) 0.024(3) 0.009(2) 0.011(2)
C439 0.033(2) 0.042(3) 0.043(3) -0.008(2) 0.005(2) -0.004(2)
C441 0.028(2) 0.034(2) 0.019(2) 0.0099(18) 0.0076(17) 0.0083(18)
C442 0.037(3) 0.036(2) 0.036(3) 0.008(2) 0.015(2) 0.011(2)
C443 0.051(3) 0.048(3) 0.046(3) 0.014(3) 0.017(3) 0.024(2)
C444 0.039(3) 0.072(4) 0.030(3) 0.021(3) 0.013(2) 0.029(3)
C445 0.023(2) 0.083(4) 0.028(3) 0.006(3) 0.0042(19) 0.006(2)
C446 0.024(2) 0.045(3) 0.034(3) 0.009(2) 0.0082(19) 0.0003(19)
C447 0.038(3) 0.042(3) 0.069(4) -0.010(3) 0.012(3) 0.006(2)
C448 0.058(4) 0.133(6) 0.044(4) 0.020(4) 0.003(3) 0.059(4)
C449 0.036(3) 0.057(3) 0.060(4) -0.005(3) 0.009(3) -0.006(2)
C1S 0.098(5) 0.074(5) 0.050(4) -0.024(3) -0.024(4) 0.034(4)
C2S 0.132(7) 0.074(5) 0.069(5) -0.017(4) -0.039(5) 0.045(5)
C3S 0.157(9) 0.082(6) 0.063(5) -0.006(4) -0.055(6) -0.004(6)
C4S 0.131(7) 0.059(4) 0.078(5) -0.023(4) -0.041(5) 0.023(4)
C5S 0.099(6) 0.086(5) 0.054(4) -0.012(4) -0.001(4) -0.001(4)
C6S 0.084(5) 0.075(4) 0.047(4) -0.019(3) -0.020(3) 0.027(4)
C7S 0.098(6) 0.082(5) 0.102(7) -0.026(5) -0.032(5) 0.029(4)
Cl1 0.060(2) 0.097(3) 0.122(4) -0.016(3) 0.007(2) 0.0091(19)

loop_
_atom_type_symbol
_atom_type_description
_atom_type_scat_dispersion_real
_atom_type_scat_dispersion_imag
_atom_type_scat_source
C C 0.0033 0.0016 'International Tables Vol C Tables 4.2.6.8 and 6.1.1.4'
H H 0.0000 0.0000 'International Tables Vol C Tables 4.2.6.8 and 6.1.1.4'
N N 0.0061 0.0033 'International Tables Vol C Tables 4.2.6.8 and 6.1.1.4'
Fe Fe 0.3463 0.8444 'International Tables Vol C Tables 4.2.6.8 and 6.1.1.4'
O O 0.0106 0.0060 'International Tables Vol C Tables 4.2.6.8 and 6.1.1.4'
Cl Cl 0.1484 0.1585 'International Tables Vol C Tables 4.2.6.8 and 6.1.1.4'

loop_
_geom_angle_atom_site_label_1
_geom_angle_atom_site_label_2
_geom_angle_atom_site_label_3
_geom_angle
_geom_angle_publ_flag
N11 Fe1 N13 179.29(14) ?
N11 Fe1 N12 90.45(13) ?
N13 Fe1 N12 89.89(13) ?
N11 Fe1 N14 89.38(13) ?
N13 Fe1 N14 90.28(14) ?
N12 Fe1 N14 179.76(15) ?
N11 Fe1 N15 91.95(13) ?
N13 Fe1 N15 87.44(13) ?
N12 Fe1 N15 88.36(13) ?
N14 Fe1 N15 91.47(13) ?
N11 Fe1 N17 88.42(13) ?
N13 Fe1 N17 92.21(14) ?
N12 Fe1 N17 88.58(13) ?
N14 Fe1 N17 91.59(14) ?
N15 Fe1 N17 176.93(13) ?
C1A1 N11 C1A2 105.6(3) ?
C1A1 N11 Fe1 127.6(3) ?
C1A2 N11 Fe1 126.7(3) ?
C1A4 N12 C1A3 105.3(3) ?
C1A4 N12 Fe1 127.3(3) ?
C1A3 N12 Fe1 127.4(3) ?
C1A5 N13 C1A6 106.4(3) ?
C1A5 N13 Fe1 127.1(3) ?
C1A6 N13 Fe1 126.4(3) ?
C1A8 N14 C1A7 106.2(3) ?
C1A8 N14 Fe1 127.4(3) ?
C1A7 N14 Fe1 126.4(3) ?
C11 N15 C13 105.8(3) ?
C11 N15 Fe1 132.0(3) ?
C13 N15 Fe1 122.2(3) ?
N15 C11 N16 109.8(4) ?
N15 C11 C14 129.3(4) ?
N16 C11 C14 120.9(4) ?
C11 N16 C12 108.4(3) ?
C11 N16 H16N 125.8 ?
C12 N16 H16N 125.8 ?
C13 C12 N16 105.8(4) ?
C13 C12 H12 127.1 ?
N16 C12 H12 127.1 ?
C12 C13 N15 110.2(4) ?
C12 C13 H13 124.9 ?
N15 C13 H13 124.9 ?
C11 C14 H14A 109.5 ?
C11 C14 H14B 109.5 ?
H14A C14 H14B 109.5 ?
C11 C14 H14C 109.5 ?
H14A C14 H14C 109.5 ?
H14B C14 H14C 109.5 ?
C15 N17 C17 106.4(4) ?
C15 N17 Fe1 133.0(3) ?
C17 N17 Fe1 120.6(3) ?
N17 C15 N18 108.8(4) ?
N17 C15 C18 127.4(4) ?
N18 C15 C18 123.8(4) ?
C16 N18 C15 109.4(4) ?
C16 N18 H18N 125.3 ?
C15 N18 H18N 125.3 ?
C17 C16 N18 105.8(4) ?
C17 C16 H16 127.1 ?
N18 C16 H16 127.1 ?
C16 C17 N17 109.6(4) ?
C16 C17 H17 125.2 ?
N17 C17 H17 125.2 ?
C15 C18 H18A 109.5 ?
C15 C18 H18B 109.5 ?
H18A C18 H18B 109.5 ?
C15 C18 H18C 109.5 ?
H18A C18 H18C 109.5 ?
H18B C18 H18C 109.5 ?
N11 C1A1 C1M4 124.3(4) ?
N11 C1A1 C1B1 109.7(3) ?
C1M4 C1A1 C1B1 125.8(4) ?
N11 C1A2 C1M1 125.2(4) ?
N11 C1A2 C1B2 109.3(3) ?
C1M1 C1A2 C1B2 125.2(4) ?
N12 C1A3 C1M1 124.3(4) ?
N12 C1A3 C1B3 110.4(3) ?
C1M1 C1A3 C1B3 125.1(4) ?
N12 C1A4 C1M2 125.3(3) ?
N12 C1A4 C1B4 110.5(3) ?
C1M2 C1A4 C1B4 123.8(4) ?
N13 C1A5 C1M2 126.3(4) ?
N13 C1A5 C1B5 109.2(3) ?
C1M2 C1A5 C1B5 124.0(4) ?
N13 C1A6 C1M3 124.9(4) ?
N13 C1A6 C1B6 109.4(3) ?
C1M3 C1A6 C1B6 125.5(4) ?
N14 C1A7 C1M3 124.7(4) ?
N14 C1A7 C1B7 110.1(4) ?
C1M3 C1A7 C1B7 124.8(4) ?
N14 C1A8 C1M4 124.2(4) ?
N14 C1A8 C1B8 109.8(4) ?
C1M4 C1A8 C1B8 125.0(4) ?
C1B2 C1B1 C1A1 107.9(4) ?
C1B2 C1B1 H1B1 126.1 ?
C1A1 C1B1 H1B1 126.1 ?
C1B1 C1B2 C1A2 107.5(4) ?
C1B1 C1B2 H1B2 126.3 ?
C1A2 C1B2 H1B2 126.3 ?
C1B4 C1B3 C1A3 107.0(4) ?
C1B4 C1B3 H1B3 126.5 ?
C1A3 C1B3 H1B3 126.5 ?
C1B3 C1B4 C1A4 106.8(4) ?
C1B3 C1B4 H1B4 126.6 ?
C1A4 C1B4 H1B4 126.6 ?
C1B6 C1B5 C1A5 107.3(4) ?
C1B6 C1B5 H1B5 126.4 ?
C1A5 C1B5 H1B5 126.4 ?
C1B5 C1B6 C1A6 107.6(4) ?
C1B5 C1B6 H1B6 126.2 ?
C1A6 C1B6 H1B6 126.2 ?
C1B8 C1B7 C1A7 106.7(4) ?
C1B8 C1B7 H1B7 126.7 ?
C1A7 C1B7 H1B7 126.7 ?
C1B7 C1B8 C1A8 107.2(4) ?
C1B7 C1B8 H1B8 126.4 ?
C1A8 C1B8 H1B8 126.4 ?
C1A2 C1M1 C1A3 123.7(4) ?
C1A2 C1M1 C111 117.1(3) ?
C1A3 C1M1 C111 119.0(3) ?
C1A5 C1M2 C1A4 121.9(4) ?
C1A5 C1M2 C121 118.9(3) ?
C1A4 C1M2 C121 119.0(3) ?
C1A6 C1M3 C1A7 123.6(4) ?
C1A6 C1M3 C131 117.6(4) ?
C1A7 C1M3 C131 118.8(3) ?
C1A1 C1M4 C1A8 123.9(4) ?
C1A1 C1M4 C141 116.1(4) ?
C1A8 C1M4 C141 119.9(4) ?
C116 C111 C112 119.4(4) ?
C116 C111 C1M1 120.8(3) ?
C112 C111 C1M1 119.7(4) ?
C113 C112 C111 119.8(4) ?
C113 C112 C117 120.2(4) ?
C111 C112 C117 120.0(4) ?
C112 C113 C114 121.2(4) ?
C112 C113 H113 119.4 ?
C114 C113 H113 119.4 ?
C115 C114 C113 118.4(4) ?
C115 C114 C118 120.8(4) ?
C113 C114 C118 120.8(4) ?
C114 C115 C116 122.2(4) ?
C114 C115 H115 118.9 ?
C116 C115 H115 118.9 ?
C115 C116 C111 119.0(4) ?
C115 C116 C119 120.5(4) ?
C111 C116 C119 120.5(4) ?
C112 C117 H1D7 109.5 ?
C112 C117 H1E7 109.5 ?
H1D7 C117 H1E7 109.5 ?
C112 C117 H1F7 109.5 ?
H1D7 C117 H1F7 109.5 ?
H1E7 C117 H1F7 109.5 ?
C114 C118 H1D8 109.5 ?
C114 C118 H1E8 109.5 ?
H1D8 C118 H1E8 109.5 ?
C114 C118 H1F8 109.5 ?
H1D8 C118 H1F8 109.5 ?
H1E8 C118 H1F8 109.5 ?
C116 C119 H1D9 109.5 ?
C116 C119 H1E9 109.5 ?
H1D9 C119 H1E9 109.5 ?
C116 C119 H1F9 109.5 ?
H1D9 C119 H1F9 109.5 ?
H1E9 C119 H1F9 109.5 ?
C126 C121 C122 118.6(4) ?
C126 C121 C1M2 119.9(4) ?
C122 C121 C1M2 121.4(3) ?
C123 C122 C121 119.4(4) ?
C123 C122 C127 121.0(4) ?
C121 C122 C127 119.4(4) ?
C124 C123 C122 122.7(5) ?
C124 C123 H123 118.7 ?
C122 C123 H123 118.7 ?
C123 C124 C125 118.4(4) ?
C123 C124 C128 121.2(5) ?
C125 C124 C128 120.4(4) ?
C126 C125 C124 121.6(4) ?
C126 C125 H125 119.2 ?
C124 C125 H125 119.2 ?
C125 C126 C121 119.2(4) ?
C125 C126 C129 119.6(4) ?
C121 C126 C129 121.1(4) ?
C122 C127 H1G7 109.5 ?
C122 C127 H1H7 109.5 ?
H1G7 C127 H1H7 109.5 ?
C122 C127 H1I7 109.5 ?
H1G7 C127 H1I7 109.5 ?
H1H7 C127 H1I7 109.5 ?
C124 C128 H1G8 109.5 ?
C124 C128 H1H8 109.5 ?
H1G8 C128 H1H8 109.5 ?
C124 C128 H1I8 109.5 ?
H1G8 C128 H1I8 109.5 ?
H1H8 C128 H1I8 109.5 ?
C126 C129 H1G9 109.5 ?
C126 C129 H1H9 109.5 ?
H1G9 C129 H1H9 109.5 ?
C126 C129 H1I9 109.5 ?
H1G9 C129 H1I9 109.5 ?
H1H9 C129 H1I9 109.5 ?
C132 C131 C136 119.9(4) ?
C132 C131 C1M3 118.5(3) ?
C136 C131 C1M3 121.6(4) ?
C133 C132 C131 119.8(4) ?
C133 C132 C137 119.7(4) ?
C131 C132 C137 120.5(4) ?
C132 C133 C134 121.0(4) ?
C132 C133 H133 119.5 ?
C134 C133 H133 119.5 ?
C135 C134 C133 118.2(4) ?
C135 C134 C138 120.9(4) ?
C133 C134 C138 120.9(4) ?
C134 C135 C136 122.8(4) ?
C134 C135 H135 118.6 ?
C136 C135 H135 118.6 ?
C135 C136 C131 118.3(4) ?
C135 C136 C139 120.9(4) ?
C131 C136 C139 120.9(4) ?
C132 C137 H1J7 109.5 ?
C132 C137 H1K7 109.5 ?
H1J7 C137 H1K7 109.5 ?
C132 C137 H1L7 109.5 ?
H1J7 C137 H1L7 109.5 ?
H1K7 C137 H1L7 109.5 ?
C134 C138 H1J8 109.5 ?
C134 C138 H1K8 109.5 ?
H1J8 C138 H1K8 109.5 ?
C134 C138 H1L8 109.5 ?
H1J8 C138 H1L8 109.5 ?
H1K8 C138 H1L8 109.5 ?
C136 C139 H1J9 109.5 ?
C136 C139 H1K9 109.5 ?
H1J9 C139 H1K9 109.5 ?
C136 C139 H1L9 109.5 ?
H1J9 C139 H1L9 109.5 ?
H1K9 C139 H1L9 109.5 ?
C142 C141 C146 119.6(4) ?
C142 C141 C1M4 121.1(4) ?
C146 C141 C1M4 119.2(4) ?
C143 C142 C141 118.4(5) ?
C143 C142 C147 120.7(5) ?
C141 C142 C147 120.9(5) ?
C144 C143 C142 122.5(6) ?
C144 C143 H143 118.7 ?
C142 C143 H143 118.7 ?
C143 C144 C145 118.2(5) ?
C143 C144 C148 121.1(6) ?
C145 C144 C148 120.6(6) ?
C146 C145 C144 122.1(6) ?
C146 C145 H145 119.0 ?
C144 C145 H145 119.0 ?
C145 C146 C141 119.2(5) ?
C145 C146 C149 120.9(5) ?
C141 C146 C149 120.0(4) ?
C142 C147 H1M7 109.5 ?
C142 C147 H1N7 109.5 ?
H1M7 C147 H1N7 109.5 ?
C142 C147 H1P7 109.5 ?
H1M7 C147 H1P7 109.5 ?
H1N7 C147 H1P7 109.5 ?
C144 C148 H1M8 109.5 ?
C144 C148 H1N8 109.5 ?
H1M8 C148 H1N8 109.5 ?
C144 C148 H1P8 109.5 ?
H1M8 C148 H1P8 109.5 ?
H1N8 C148 H1P8 109.5 ?
C146 C149 H1M9 109.5 ?
C146 C149 H1N9 109.5 ?
H1M9 C149 H1N9 109.5 ?
C146 C149 H1P9 109.5 ?
H1M9 C149 H1P9 109.5 ?
H1N9 C149 H1P9 109.5 ?
N24 Fe2 N22 179.68(15) ?
N24 Fe2 N23 90.54(13) ?
N22 Fe2 N23 89.27(13) ?
N24 Fe2 N21 89.37(13) ?
N22 Fe2 N21 90.82(13) ?
N23 Fe2 N21 179.52(15) ?
N24 Fe2 N27 87.31(14) ?
N22 Fe2 N27 92.44(14) ?
N23 Fe2 N27 91.87(14) ?
N21 Fe2 N27 87.65(13) ?
N24 Fe2 N25 90.63(14) ?
N22 Fe2 N25 89.64(14) ?
N23 Fe2 N25 93.15(14) ?
N21 Fe2 N25 87.33(14) ?
N27 Fe2 N25 174.60(14) ?
C2A2 N21 C2A1 105.7(3) ?
C2A2 N21 Fe2 126.8(3) ?
C2A1 N21 Fe2 127.5(3) ?
C2A4 N22 C2A3 104.9(3) ?
C2A4 N22 Fe2 128.5(2) ?
C2A3 N22 Fe2 126.6(3) ?
C2A6 N23 C2A5 105.9(3) ?
C2A6 N23 Fe2 126.0(3) ?
C2A5 N23 Fe2 128.0(3) ?
C2A8 N24 C2A7 105.6(3) ?
C2A8 N24 Fe2 128.1(3) ?
C2A7 N24 Fe2 126.2(3) ?
C21 N25 C23 106.5(4) ?
C21 N25 Fe2 133.7(3) ?
C23 N25 Fe2 119.2(3) ?
N25 C21 N26 108.7(4) ?
N25 C21 C24 127.2(5) ?
N26 C21 C24 124.0(4) ?
C21 N26 C22 109.1(4) ?
C21 N26 H26N 125.4 ?
C22 N26 H26N 125.4 ?
C23 C22 N26 105.7(5) ?
C23 C22 H22 127.1 ?
N26 C22 H22 127.1 ?
C22 C23 N25 109.9(5) ?
C22 C23 H23 125.1 ?
N25 C23 H23 125.1 ?
C21 C24 H24A 109.5 ?
C21 C24 H24B 109.5 ?
H24A C24 H24B 109.5 ?
C21 C24 H24C 109.5 ?
H24A C24 H24C 109.5 ?
H24B C24 H24C 109.5 ?
C25 N27 C27 105.2(3) ?
C25 N27 Fe2 133.2(3) ?
C27 N27 Fe2 121.6(3) ?
N27 C25 N28 109.5(4) ?
N27 C25 C28 128.5(4) ?
N28 C25 C28 122.0(4) ?
C25 N28 C26 110.0(3) ?
C25 N28 H28N 125.0 ?
C26 N28 H28N 125.0 ?
C27 C26 N28 104.5(4) ?
C27 C26 H26 127.8 ?
N28 C26 H26 127.8 ?
C26 C27 N27 110.8(4) ?
C26 C27 H27 124.6 ?
N27 C27 H27 124.6 ?
C25 C28 H28A 109.5 ?
C25 C28 H28B 109.5 ?
H28A C28 H28B 109.5 ?
C25 C28 H28C 109.5 ?
H28A C28 H28C 109.5 ?
H28B C28 H28C 109.5 ?
C2M4 C2A1 N21 125.1(3) ?
C2M4 C2A1 C2B1 124.8(4) ?
N21 C2A1 C2B1 109.8(3) ?
N21 C2A2 C2M1 124.6(4) ?
N21 C2A2 C2B2 110.5(3) ?
C2M1 C2A2 C2B2 124.7(4) ?
C2M1 C2A3 N22 125.0(4) ?
C2M1 C2A3 C2B3 124.2(4) ?
N22 C2A3 C2B3 110.5(3) ?
N22 C2A4 C2M2 124.5(4) ?
N22 C2A4 C2B4 110.7(3) ?
C2M2 C2A4 C2B4 124.5(4) ?
N23 C2A5 C2M2 124.8(4) ?
N23 C2A5 C2B5 110.3(4) ?
C2M2 C2A5 C2B5 124.3(4) ?
N23 C2A6 C2M3 124.7(4) ?
N23 C2A6 C2B6 109.2(4) ?
C2M3 C2A6 C2B6 125.8(4) ?
N24 C2A7 C2M3 125.1(4) ?
N24 C2A7 C2B7 110.0(3) ?
C2M3 C2A7 C2B7 124.7(4) ?
N24 C2A8 C2M4 125.0(4) ?
N24 C2A8 C2B8 110.0(3) ?
C2M4 C2A8 C2B8 124.6(4) ?
C2B2 C2B1 C2A1 106.7(4) ?
C2B2 C2B1 H2B1 126.7 ?
C2A1 C2B1 H2B1 126.7 ?
C2B1 C2B2 C2A2 107.2(3) ?
C2B1 C2B2 H2B2 126.4 ?
C2A2 C2B2 H2B2 126.4 ?
C2B4 C2B3 C2A3 106.7(3) ?
C2B4 C2B3 H2B3 126.6 ?
C2A3 C2B3 H2B3 126.6 ?
C2B3 C2B4 C2A4 107.0(4) ?
C2B3 C2B4 H2B4 126.5 ?
C2A4 C2B4 H2B4 126.5 ?
C2B6 C2B5 C2A5 106.6(4) ?
C2B6 C2B5 H2B5 126.7 ?
C2A5 C2B5 H2B5 126.7 ?
C2B5 C2B6 C2A6 107.9(4) ?
C2B5 C2B6 H2B6 126.1 ?
C2A6 C2B6 H2B6 126.1 ?
C2B8 C2B7 C2A7 107.4(4) ?
C2B8 C2B7 H2B7 126.3 ?
C2A7 C2B7 H2B7 126.3 ?
C2B7 C2B8 C2A8 106.8(4) ?
C2B7 C2B8 H2B8 126.6 ?
C2A8 C2B8 H2B8 126.6 ?
C2A3 C2M1 C2A2 124.1(4) ?
C2A3 C2M1 C211 117.0(4) ?
C2A2 C2M1 C211 118.8(3) ?
C2A5 C2M2 C2A4 122.5(4) ?
C2A5 C2M2 C221 121.0(4) ?
C2A4 C2M2 C221 116.3(4) ?
C2A6 C2M3 C2A7 123.7(4) ?
C2A6 C2M3 C231 119.0(3) ?
C2A7 C2M3 C231 117.3(4) ?
C2A1 C2M4 C2A8 122.3(4) ?
C2A1 C2M4 C241 120.0(3) ?
C2A8 C2M4 C241 117.5(3) ?
C216 C211 C212 121.1(4) ?
C216 C211 C2M1 120.5(4) ?
C212 C211 C2M1 118.3(3) ?
C213 C212 C211 118.6(4) ?
C213 C212 C217 121.3(4) ?
C211 C212 C217 120.1(4) ?
C212 C213 C214 121.9(4) ?
C212 C213 H213 119.0 ?
C214 C213 H213 119.0 ?
C213 C214 C215 118.2(4) ?
C213 C214 C218 121.2(4) ?
C215 C214 C218 120.6(4) ?
C214 C215 C216 121.3(4) ?
C214 C215 H215 119.3 ?
C216 C215 H215 119.3 ?
C211 C216 C215 118.8(4) ?
C211 C216 C219 121.3(4) ?
C215 C216 C219 119.9(4) ?
C212 C217 H2D7 109.5 ?
C212 C217 H2E7 109.5 ?
H2D7 C217 H2E7 109.5 ?
C212 C217 H2F7 109.5 ?
H2D7 C217 H2F7 109.5 ?
H2E7 C217 H2F7 109.5 ?
C214 C218 H2D8 109.5 ?
C214 C218 H2E8 109.5 ?
H2D8 C218 H2E8 109.5 ?
C214 C218 H2F8 109.5 ?
H2D8 C218 H2F8 109.5 ?
H2E8 C218 H2F8 109.5 ?
C216 C219 H2D9 109.5 ?
C216 C219 H2E9 109.5 ?
H2D9 C219 H2E9 109.5 ?
C216 C219 H2F9 109.5 ?
H2D9 C219 H2F9 109.5 ?
H2E9 C219 H2F9 109.5 ?
C222 C221 C226 120.1(4) ?
C222 C221 C2M2 118.7(4) ?
C226 C221 C2M2 121.0(4) ?
C221 C222 C223 118.5(5) ?
C221 C222 C227 121.1(5) ?
C223 C222 C227 120.3(5) ?
C224 C223 C222 123.0(5) ?
C224 C223 H223 118.5 ?
C222 C223 H223 118.5 ?
C223 C224 C225 118.0(5) ?
C223 C224 C228 123.1(6) ?
C225 C224 C228 118.8(5) ?
C224 C225 C226 121.3(5) ?
C224 C225 H225 119.4 ?
C226 C225 H225 119.4 ?
C221 C226 C225 119.2(5) ?
C221 C226 C229 121.5(4) ?
C225 C226 C229 119.3(4) ?
C222 C227 H2G7 109.5 ?
C222 C227 H2H7 109.5 ?
H2G7 C227 H2H7 109.5 ?
C222 C227 H2I7 109.5 ?
H2G7 C227 H2I7 109.5 ?
H2H7 C227 H2I7 109.5 ?
C224 C228 H2G8 109.5 ?
C224 C228 H2H8 109.5 ?
H2G8 C228 H2H8 109.5 ?
C224 C228 H2I8 109.5 ?
H2G8 C228 H2I8 109.5 ?
H2H8 C228 H2I8 109.5 ?
C226 C229 H2G9 109.5 ?
C226 C229 H2H9 109.5 ?
H2G9 C229 H2H9 109.5 ?
C226 C229 H2I9 109.5 ?
H2G9 C229 H2I9 109.5 ?
H2H9 C229 H2I9 109.5 ?
C236 C231 C232 119.8(4) ?
C236 C231 C2M3 118.2(4) ?
C232 C231 C2M3 121.9(4) ?
C233 C232 C231 118.7(4) ?
C233 C232 C237 121.2(4) ?
C231 C232 C237 120.1(4) ?
C234 C233 C232 122.7(4) ?
C234 C233 H233 118.7 ?
C232 C233 H233 118.7 ?
C233 C234 C235 117.9(4) ?
C233 C234 C238 121.6(4) ?
C235 C234 C238 120.5(5) ?
C236 C235 C234 121.5(4) ?
C236 C235 H235 119.3 ?
C234 C235 H235 119.3 ?
C235 C236 C231 119.4(4) ?
C235 C236 C239 119.5(4) ?
C231 C236 C239 121.1(4) ?
C232 C237 H2J7 109.5 ?
C232 C237 H2K7 109.5 ?
H2J7 C237 H2K7 109.5 ?
C232 C237 H2L7 109.5 ?
H2J7 C237 H2L7 109.5 ?
H2K7 C237 H2L7 109.5 ?
C234 C238 H2J8 109.5 ?
C234 C238 H2K8 109.5 ?
H2J8 C238 H2K8 109.5 ?
C234 C238 H2L8 109.5 ?
H2J8 C238 H2L8 109.5 ?
H2K8 C238 H2L8 109.5 ?
C236 C239 H2J9 109.5 ?
C236 C239 H2K9 109.5 ?
H2J9 C239 H2K9 109.5 ?
C236 C239 H2L9 109.5 ?
H2J9 C239 H2L9 109.5 ?
H2K9 C239 H2L9 109.5 ?
C242 C241 C246 119.1(4) ?
C242 C241 C2M4 121.1(4) ?
C246 C241 C2M4 119.7(4) ?
C241 C242 C243 120.7(4) ?
C241 C242 C247 120.9(4) ?
C243 C242 C247 118.4(4) ?
C244 C243 C242 121.2(4) ?
C244 C243 H243 119.4 ?
C242 C243 H243 119.4 ?
C245 C244 C243 118.4(4) ?
C245 C244 C248 121.6(4) ?
C243 C244 C248 120.0(5) ?
C244 C245 C246 122.0(4) ?
C244 C245 H245 119.0 ?
C246 C245 H245 119.0 ?
C241 C246 C245 118.4(4) ?
C241 C246 C249 121.5(4) ?
C245 C246 C249 120.1(4) ?
C242 C247 H2M7 109.5 ?
C242 C247 H2N7 109.5 ?
H2M7 C247 H2N7 109.5 ?
C242 C247 H2P7 109.5 ?
H2M7 C247 H2P7 109.5 ?
H2N7 C247 H2P7 109.5 ?
C244 C248 H2M8 109.5 ?
C244 C248 H2N8 109.5 ?
H2M8 C248 H2N8 109.5 ?
C244 C248 H2P8 109.5 ?
H2M8 C248 H2P8 109.5 ?
H2N8 C248 H2P8 109.5 ?
C246 C249 H2M9 109.5 ?
C246 C249 H2N9 109.5 ?
H2M9 C249 H2N9 109.5 ?
C246 C249 H2P9 109.5 ?
H2M9 C249 H2P9 109.5 ?
H2N9 C249 H2P9 109.5 ?
N31 Fe3 N33 158.76(14) ?
N31 Fe3 N34 88.35(13) ?
N33 Fe3 N34 88.12(13) ?
N31 Fe3 N32 87.98(13) ?
N33 Fe3 N32 88.47(13) ?
N34 Fe3 N32 160.72(15) ?
N31 Fe3 N35A 99.72(19) ?
N33 Fe3 N35A 101.25(19) ?
N34 Fe3 N35A 108.72(18) ?
N32 Fe3 N35A 90.56(18) ?
N31 Fe3 N35B 99.1(2) ?
N33 Fe3 N35B 101.8(2) ?
N34 Fe3 N35B 90.0(2) ?
N32 Fe3 N35B 109.3(2) ?
N35A Fe3 N35B 18.77(19) ?
C31A N35A C33A 106.4 ?
C31A N35A Fe3 127.1(3) ?
C33A N35A Fe3 126.4(3) ?
N35A C31A N36A 108.8 ?
N35A C31A C34A 129.6 ?
N36A C31A C34A 121.6 ?
C32A N36A C31A 109.4 ?
C33A C32A N36A 105.5 ?
C32A C33A N35A 109.9 ?
C31B N35B C33B 106.4 ?
C31B N35B Fe3 127.9(4) ?
C33B N35B Fe3 124.5(4) ?
N35B C31B N36B 108.7 ?
N35B C31B C34B 129.6 ?
N36B C31B C34B 121.6 ?
C32B N36B C31B 109.4 ?
C33B C32B N36B 105.5 ?
C32B C33B N35B 109.9 ?
C3A2 N31 C3A1 107.3(3) ?
C3A2 N31 Fe3 126.9(3) ?
C3A1 N31 Fe3 125.2(3) ?
C3A3 N32 C3A4 106.3(3) ?
C3A3 N32 Fe3 127.3(3) ?
C3A4 N32 Fe3 125.9(3) ?
C3A6 N33 C3A5 106.9(3) ?
C3A6 N33 Fe3 126.7(3) ?
C3A5 N33 Fe3 125.9(3) ?
C3A7 N34 C3A8 106.1(3) ?
C3A7 N34 Fe3 126.7(3) ?
C3A8 N34 Fe3 126.8(3) ?
N31 C3A1 C3M4 127.6(4) ?
N31 C3A1 C3B1 108.5(3) ?
C3M4 C3A1 C3B1 123.9(4) ?
N31 C3A2 C3M1 126.0(4) ?
N31 C3A2 C3B2 109.7(3) ?
C3M1 C3A2 C3B2 124.2(4) ?
N32 C3A3 C3M1 124.5(4) ?
N32 C3A3 C3B3 109.9(4) ?
C3M1 C3A3 C3B3 125.7(4) ?
N32 C3A4 C3M2 125.7(4) ?
N32 C3A4 C3B4 109.3(4) ?
C3M2 C3A4 C3B4 125.0(4) ?
N33 C3A5 C3M2 126.0(4) ?
N33 C3A5 C3B5 109.3(3) ?
C3M2 C3A5 C3B5 124.6(4) ?
N33 C3A6 C3M3 126.7(4) ?
N33 C3A6 C3B6 109.2(3) ?
C3M3 C3A6 C3B6 124.1(3) ?
N34 C3A7 C3M3 125.9(4) ?
N34 C3A7 C3B7 109.8(4) ?
C3M3 C3A7 C3B7 124.3(4) ?
N34 C3A8 C3M4 125.2(4) ?
N34 C3A8 C3B8 109.8(4) ?
C3M4 C3A8 C3B8 125.0(4) ?
C3B2 C3B1 C3A1 107.2(4) ?
C3B2 C3B1 H3B1 126.4 ?
C3A1 C3B1 H3B1 126.4 ?
C3B1 C3B2 C3A2 107.3(4) ?
C3B1 C3B2 H3B2 126.4 ?
C3A2 C3B2 H3B2 126.4 ?
C3B4 C3B3 C3A3 106.9(4) ?
C3B4 C3B3 H3B3 126.6 ?
C3A3 C3B3 H3B3 126.6 ?
C3B3 C3B4 C3A4 107.7(4) ?
C3B3 C3B4 H3B4 126.1 ?
C3A4 C3B4 H3B4 126.1 ?
C3B6 C3B5 C3A5 107.3(4) ?
C3B6 C3B5 H3B5 126.3 ?
C3A5 C3B5 H3B5 126.3 ?
C3B5 C3B6 C3A6 107.2(4) ?
C3B5 C3B6 H3B6 126.4 ?
C3A6 C3B6 H3B6 126.4 ?
C3B8 C3B7 C3A7 107.3(3) ?
C3B8 C3B7 H3B7 126.4 ?
C3A7 C3B7 H3B7 126.4 ?
C3B7 C3B8 C3A8 107.1(4) ?
C3B7 C3B8 H3B8 126.5 ?
C3A8 C3B8 H3B8 126.5 ?
C3A2 C3M1 C3A3 125.6(4) ?
C3A2 C3M1 C311 116.5(4) ?
C3A3 C3M1 C311 117.7(4) ?
C3A4 C3M2 C3A5 125.2(4) ?
C3A4 C3M2 C321 118.8(3) ?
C3A5 C3M2 C321 115.9(3) ?
C3A7 C3M3 C3A6 124.3(4) ?
C3A7 C3M3 C331 118.7(3) ?
C3A6 C3M3 C331 116.8(3) ?
C3A1 C3M4 C3A8 124.1(4) ?
C3A1 C3M4 C341 118.2(4) ?
C3A8 C3M4 C341 117.7(3) ?
C316 C311 C312 120.0(4) ?
C316 C311 C3M1 120.6(4) ?
C312 C311 C3M1 119.4(4) ?
C313 C312 C311 118.9(4) ?
C313 C312 C317 121.1(5) ?
C311 C312 C317 119.9(4) ?
C312 C313 C314 122.0(4) ?
C312 C313 H313 119.0 ?
C314 C313 H313 119.0 ?
C315 C314 C313 117.8(4) ?
C315 C314 C318 120.4(4) ?
C313 C314 C318 121.8(4) ?
C314 C315 C316 121.4(4) ?
C314 C315 H315 119.3 ?
C316 C315 H315 119.3 ?
C315 C316 C311 119.8(4) ?
C315 C316 C319 119.8(4) ?
C311 C316 C319 120.4(4) ?
C312 C317 H3D7 109.5 ?
C312 C317 H3E7 109.5 ?
H3D7 C317 H3E7 109.5 ?
C312 C317 H3F7 109.5 ?
H3D7 C317 H3F7 109.5 ?
H3E7 C317 H3F7 109.5 ?
C314 C318 H3D8 109.5 ?
C314 C318 H3E8 109.5 ?
H3D8 C318 H3E8 109.5 ?
C314 C318 H3F8 109.5 ?
H3D8 C318 H3F8 109.5 ?
H3E8 C318 H3F8 109.5 ?
C316 C319 H3D9 109.5 ?
C316 C319 H3E9 109.5 ?
H3D9 C319 H3E9 109.5 ?
C316 C319 H3F9 109.5 ?
H3D9 C319 H3F9 109.5 ?
H3E9 C319 H3F9 109.5 ?
C326 C321 C322 120.2(4) ?
C326 C321 C3M2 121.0(4) ?
C322 C321 C3M2 118.7(4) ?
C323 C322 C321 120.2(5) ?
C323 C322 C327 119.0(5) ?
C321 C322 C327 120.8(4) ?
C324 C323 C322 120.8(5) ?
C324 C323 H323 119.6 ?
C322 C323 H323 119.6 ?
C323 C324 C325 118.3(5) ?
C323 C324 C328 118.4(6) ?
C325 C324 C328 123.3(6) ?
C324 C325 C326 123.1(5) ?
C324 C325 H325 118.4 ?
C326 C325 H325 118.4 ?
C321 C326 C325 117.3(5) ?
C321 C326 C329 122.6(4) ?
C325 C326 C329 120.1(4) ?
C322 C327 H3G7 109.5 ?
C322 C327 H3H7 109.5 ?
H3G7 C327 H3H7 109.5 ?
C322 C327 H3I7 109.5 ?
H3G7 C327 H3I7 109.5 ?
H3H7 C327 H3I7 109.5 ?
C324 C328 H3G8 109.5 ?
C324 C328 H3H8 109.5 ?
H3G8 C328 H3H8 109.5 ?
C324 C328 H3I8 109.5 ?
H3G8 C328 H3I8 109.5 ?
H3H8 C328 H3I8 109.5 ?
C326 C329 H3G9 109.5 ?
C326 C329 H3H9 109.5 ?
H3G9 C329 H3H9 109.5 ?
C326 C329 H3I9 109.5 ?
H3G9 C329 H3I9 109.5 ?
H3H9 C329 H3I9 109.5 ?
C336 C331 C332 120.1(4) ?
C336 C331 C3M3 119.1(4) ?
C332 C331 C3M3 120.7(4) ?
C333 C332 C331 118.9(4) ?
C333 C332 C337 119.6(4) ?
C331 C332 C337 121.5(4) ?
C334 C333 C332 121.7(4) ?
C334 C333 H333 119.2 ?
C332 C333 H333 119.2 ?
C335 C334 C333 118.8(4) ?
C335 C334 C338 120.3(4) ?
C333 C334 C338 120.8(4) ?
C334 C335 C336 121.7(4) ?
C334 C335 H335 119.1 ?
C336 C335 H335 119.1 ?
C335 C336 C331 118.7(4) ?
C335 C336 C339 120.6(4) ?
C331 C336 C339 120.7(4) ?
C332 C337 H3J7 109.5 ?
C332 C337 H3K7 109.5 ?
H3J7 C337 H3K7 109.5 ?
C332 C337 H3L7 109.5 ?
H3J7 C337 H3L7 109.5 ?
H3K7 C337 H3L7 109.5 ?
C334 C338 H3J8 109.5 ?
C334 C338 H3K8 109.5 ?
H3J8 C338 H3K8 109.5 ?
C334 C338 H3L8 109.5 ?
H3J8 C338 H3L8 109.5 ?
H3K8 C338 H3L8 109.5 ?
C336 C339 H3J9 109.5 ?
C336 C339 H3K9 109.5 ?
H3J9 C339 H3K9 109.5 ?
C336 C339 H3L9 109.5 ?
H3J9 C339 H3L9 109.5 ?
H3K9 C339 H3L9 109.5 ?
C342 C341 C346 119.7(4) ?
C342 C341 C3M4 120.7(4) ?
C346 C341 C3M4 119.6(4) ?
C341 C342 C343 119.6(5) ?
C341 C342 C347 120.8(4) ?
C343 C342 C347 119.6(5) ?
C344 C343 C342 122.0(5) ?
C344 C343 H343 119.0 ?
C342 C343 H343 119.0 ?
C343 C344 C345 118.7(4) ?
C343 C344 C348 122.5(6) ?
C345 C344 C348 118.9(5) ?
C344 C345 C346 121.1(5) ?
C344 C345 H345 119.5 ?
C346 C345 H345 119.5 ?
C341 C346 C345 119.0(5) ?
C341 C346 C349 121.8(4) ?
C345 C346 C349 119.2(4) ?
C342 C347 H3M7 109.5 ?
C342 C347 H3N7 109.5 ?
H3M7 C347 H3N7 109.5 ?
C342 C347 H3P7 109.5 ?
H3M7 C347 H3P7 109.5 ?
H3N7 C347 H3P7 109.5 ?
C344 C348 H3M8 109.5 ?
C344 C348 H3N8 109.5 ?
H3M8 C348 H3N8 109.5 ?
C344 C348 H3P8 109.5 ?
H3M8 C348 H3P8 109.5 ?
H3N8 C348 H3P8 109.5 ?
C346 C349 H3M9 109.5 ?
C346 C349 H3N9 109.5 ?
H3M9 C349 H3N9 109.5 ?
C346 C349 H3L9 109.5 ?
H3M9 C349 H3L9 109.5 ?
H3N9 C349 H3L9 109.5 ?
N44 Fe4A N42 156.96(15) ?
N44 Fe4A N41 88.32(14) ?
N42 Fe4A N41 88.20(14) ?
N44 Fe4A N43 87.56(13) ?
N42 Fe4A N43 87.58(13) ?
N41 Fe4A N43 159.02(16) ?
N44 Fe4A N45A 104.01(17) ?
N42 Fe4A N45A 98.92(17) ?
N41 Fe4A N45A 104.38(15) ?
N43 Fe4A N45A 96.58(14) ?
C41A N45A C43A 106.4 ?
C41A N45A Fe4A 132.1(2) ?
C43A N45A Fe4A 120.3(2) ?
N45A C41A N46A 108.7 ?
N45A C41A C44A 129.6 ?
N46A C41A C44A 121.6 ?
C42A N46A C41A 109.4 ?
C43A C42A N46A 105.5 ?
C42A C43A N45A 110.0 ?
N42 Fe4B N44 155.14(19) ?
N42 Fe4B N43 88.06(15) ?
N44 Fe4B N43 87.75(15) ?
N42 Fe4B N45B 101.9(4) ?
N44 Fe4B N45B 102.9(4) ?
N43 Fe4B N45B 97.1(3) ?
N42 Fe4B N41 86.61(15) ?
N44 Fe4B N41 86.45(15) ?
N43 Fe4B N41 153.87(19) ?
N45B Fe4B N41 109.0(3) ?
C41B N45B C43B 106.4 ?
C41B N45B Fe4B 129.8(5) ?
C43B N45B Fe4B 123.8(5) ?
N45B C41B N46B 108.8 ?
N45B C41B C44B 129.6 ?
N46B C41B C44B 121.6 ?
C42B N46B C41B 109.4 ?
C43B C42B N46B 105.5 ?
C42B C43B N45B 109.9 ?
Cl4 C10S Cl5 111.4(15) ?
C4A1 N41 C4A2 106.6(3) ?
C4A1 N41 Fe4A 126.2(3) ?
C4A2 N41 Fe4A 126.7(3) ?
C4A1 N41 Fe4B 125.5(3) ?
C4A2 N41 Fe4B 124.2(3) ?
Fe4A N41 Fe4B 23.49(7) ?
C4A3 N42 C4A4 106.5(3) ?
C4A3 N42 Fe4A 126.0(3) ?
C4A4 N42 Fe4A 126.1(3) ?
C4A3 N42 Fe4B 125.8(3) ?
C4A4 N42 Fe4B 125.4(3) ?
Fe4A N42 Fe4B 23.97(7) ?
C4A6 N43 C4A5 106.7(3) ?
C4A6 N43 Fe4B 124.8(3) ?
C4A5 N43 Fe4B 125.5(3) ?
C4A6 N43 Fe4A 126.5(3) ?
C4A5 N43 Fe4A 125.8(3) ?
Fe4B N43 Fe4A 23.62(7) ?
C4A8 N44 C4A7 106.5(3) ?
C4A8 N44 Fe4A 125.3(3) ?
C4A7 N44 Fe4A 127.5(3) ?
C4A8 N44 Fe4B 126.1(3) ?
C4A7 N44 Fe4B 124.0(3) ?
Fe4A N44 Fe4B 23.93(7) ?
N41 C4A1 C4M4 125.0(4) ?
N41 C4A1 C4B1 109.8(4) ?
C4M4 C4A1 C4B1 125.2(4) ?
N41 C4A2 C4M1 125.4(4) ?
N41 C4A2 C4B2 109.1(4) ?
C4M1 C4A2 C4B2 125.5(4) ?
N42 C4A3 C4M1 126.5(4) ?
N42 C4A3 C4B3 109.4(3) ?
C4M1 C4A3 C4B3 124.2(4) ?
N42 C4A4 C4M2 126.1(4) ?
N42 C4A4 C4B4 109.7(3) ?
C4M2 C4A4 C4B4 124.2(4) ?
N43 C4A5 C4M2 125.4(3) ?
N43 C4A5 C4B5 109.3(3) ?
C4M2 C4A5 C4B5 125.3(4) ?
N43 C4A6 C4M3 125.6(4) ?
N43 C4A6 C4B6 109.8(4) ?
C4M3 C4A6 C4B6 124.6(4) ?
N44 C4A7 C4M3 125.4(4) ?
N44 C4A7 C4B7 109.8(3) ?
C4M3 C4A7 C4B7 124.8(4) ?
N44 C4A8 C4M4 126.4(4) ?
N44 C4A8 C4B8 109.1(3) ?
C4M4 C4A8 C4B8 124.5(4) ?
C4B2 C4B1 C4A1 106.8(4) ?
C4B2 C4B1 H4B1 126.6 ?
C4A1 C4B1 H4B1 126.6 ?
C4B1 C4B2 C4A2 107.7(4) ?
C4B1 C4B2 H4B2 126.1 ?
C4A2 C4B2 H4B2 126.1 ?
C4B4 C4B3 C4A3 107.0(4) ?
C4B4 C4B3 H4B3 126.5 ?
C4A3 C4B3 H4B3 126.5 ?
C4B3 C4B4 C4A4 107.4(4) ?
C4B3 C4B4 H4B4 126.3 ?
C4A4 C4B4 H4B4 126.3 ?
C4B6 C4B5 C4A5 107.2(4) ?
C4B6 C4B5 H4B5 126.4 ?
C4A5 C4B5 H4B5 126.4 ?
C4B5 C4B6 C4A6 106.9(4) ?
C4B5 C4B6 H4B6 126.6 ?
C4A6 C4B6 H4B6 126.6 ?
C4B8 C4B7 C4A7 107.8(4) ?
C4B8 C4B7 H4B7 126.1 ?
C4A7 C4B7 H4B7 126.1 ?
C4B7 C4B8 C4A8 106.9(4) ?
C4B7 C4B8 H4B8 126.6 ?
C4A8 C4B8 H4B8 126.6 ?
C4A2 C4M1 C4A3 124.9(4) ?
C4A2 C4M1 C411 119.7(4) ?
C4A3 C4M1 C411 115.4(4) ?
C4A4 C4M2 C4A5 125.0(3) ?
C4A4 C4M2 C421 117.4(3) ?
C4A5 C4M2 C421 117.6(3) ?
C4A7 C4M3 C4A6 125.2(4) ?
C4A7 C4M3 C431 117.0(3) ?
C4A6 C4M3 C431 117.7(3) ?
C4A1 C4M4 C4A8 125.4(4) ?
C4A1 C4M4 C441 118.4(4) ?
C4A8 C4M4 C441 116.2(4) ?
C416 C411 C412 120.3(4) ?
C416 C411 C4M1 120.7(4) ?
C412 C411 C4M1 119.0(4) ?
C413 C412 C411 117.6(5) ?
C413 C412 C417 121.9(5) ?
C411 C412 C417 120.5(4) ?
C414 C413 C412 123.5(5) ?
C414 C413 H413 118.2 ?
C412 C413 H413 118.2 ?
C413 C414 C415 117.8(5) ?
C413 C414 C418 123.6(6) ?
C415 C414 C418 118.6(6) ?
C414 C415 C416 122.1(5) ?
C414 C415 H415 118.9 ?
C416 C415 H415 118.9 ?
C411 C416 C415 118.6(5) ?
C411 C416 C419 120.7(4) ?
C415 C416 C419 120.6(5) ?
C412 C417 H4D7 109.5 ?
C412 C417 H4E7 109.5 ?
H4D7 C417 H4E7 109.5 ?
C412 C417 H4F7 109.5 ?
H4D7 C417 H4F7 109.5 ?
H4E7 C417 H4F7 109.5 ?
C414 C418 H4D8 109.5 ?
C414 C418 H4E8 109.5 ?
H4D8 C418 H4E8 109.5 ?
C414 C418 H4F8 109.5 ?
H4D8 C418 H4F8 109.5 ?
H4E8 C418 H4F8 109.5 ?
C416 C419 H4D9 109.5 ?
C416 C419 H4E9 109.5 ?
H4D9 C419 H4E9 109.5 ?
C416 C419 H4F9 109.5 ?
H4D9 C419 H4F9 109.5 ?
H4E9 C419 H4F9 109.5 ?
C426 C421 C422 120.7(4) ?
C426 C421 C4M2 120.2(4) ?
C422 C421 C4M2 119.1(4) ?
C423 C422 C421 117.8(4) ?
C423 C422 C427 121.0(4) ?
C421 C422 C427 121.3(4) ?

loop_
_geom_bond_atom_site_label_1
_geom_bond_atom_site_label_2
_geom_bond_distance
_geom_bond_site_symmetry_2
Fe1 N11 1.959(3) .
Fe1 N13 1.961(3) .
Fe1 N12 1.965(3) .
Fe1 N14 1.971(3) .
Fe1 N15 2.030(3) .
Fe1 N17 2.047(3) .
N11 C1A1 1.381(5) .
N11 C1A2 1.383(5) .
N12 C1A4 1.375(5) .
N12 C1A3 1.382(5) .
N13 C1A5 1.371(5) .
N13 C1A6 1.381(5) .
N14 C1A8 1.373(5) .
N14 C1A7 1.375(5) .
N15 C11 1.321(5) .
N15 C13 1.387(5) .
C11 N16 1.359(5) .
C11 C14 1.492(6) .
N16 C12 1.365(5) .
N16 H16N 0.8800 .
C12 C13 1.343(6) .
C12 H12 0.9500 .
C13 H13 0.9500 .
C14 H14A 0.9800 .
C14 H14B 0.9800 .
C14 H14C 0.9800 .
N17 C15 1.319(5) .
N17 C17 1.390(6) .
C15 N18 1.359(6) .
C15 C18 1.476(6) .
N18 C16 1.352(6) .
N18 H18N 0.8800 .
C16 C17 1.344(6) .
C16 H16 0.9500 .
C17 H17 0.9500 .
C18 H18A 0.9800 .
C18 H18B 0.9800 .
C18 H18C 0.9800 .
C1A1 C1M4 1.389(6) .
C1A1 C1B1 1.423(6) .
C1A2 C1M1 1.393(5) .
C1A2 C1B2 1.434(6) .
C1A3 C1M1 1.396(6) .
C1A3 C1B3 1.432(6) .
C1A4 C1M2 1.405(5) .
C1A4 C1B4 1.437(5) .
C1A5 C1M2 1.388(5) .
C1A5 C1B5 1.459(6) .
C1A6 C1M3 1.394(5) .
C1A6 C1B6 1.446(6) .
C1A7 C1M3 1.395(6) .
C1A7 C1B7 1.438(6) .
C1A8 C1M4 1.395(6) .
C1A8 C1B8 1.437(6) .
C1B1 C1B2 1.333(6) .
C1B1 H1B1 0.9500 .
C1B2 H1B2 0.9500 .
C1B3 C1B4 1.359(6) .
C1B3 H1B3 0.9500 .
C1B4 H1B4 0.9500 .
C1B5 C1B6 1.332(6) .
C1B5 H1B5 0.9500 .
C1B6 H1B6 0.9500 .
C1B7 C1B8 1.359(6) .
C1B7 H1B7 0.9500 .
C1B8 H1B8 0.9500 .
C1M1 C111 1.496(5) .
C1M2 C121 1.472(5) .
C1M3 C131 1.503(5) .
C1M4 C141 1.509(6) .
C111 C116 1.402(6) .
C111 C112 1.413(5) .
C112 C113 1.381(6) .
C112 C117 1.503(6) .
C113 C114 1.404(6) .
C113 H113 0.9500 .
C114 C115 1.373(6) .
C114 C118 1.501(6) .
C115 C116 1.399(5) .
C115 H115 0.9500 .
C116 C119 1.513(6) .
C117 H1D7 0.9800 .
C117 H1E7 0.9800 .
C117 H1F7 0.9800 .
C118 H1D8 0.9800 .
C118 H1E8 0.9800 .
C118 H1F8 0.9800 .
C119 H1D9 0.9800 .
C119 H1E9 0.9800 .
C119 H1F9 0.9800 .
C121 C126 1.414(5) .
C121 C122 1.421(6) .
C122 C123 1.384(6) .
C122 C127 1.490(6) .
C123 C124 1.360(7) .
C123 H123 0.9500 .
C124 C125 1.402(7) .
C124 C128 1.543(7) .
C125 C126 1.392(6) .
C125 H125 0.9500 .
C126 C129 1.484(7) .
C127 H1G7 0.9800 .
C127 H1H7 0.9800 .
C127 H1I7 0.9800 .
C128 H1G8 0.9800 .
C128 H1H8 0.9800 .
C128 H1I8 0.9800 .
C129 H1G9 0.9800 .
C129 H1H9 0.9800 .
C129 H1I9 0.9800 .
C131 C132 1.408(6) .
C131 C136 1.421(6) .
C132 C133 1.383(6) .
C132 C137 1.519(6) .
C133 C134 1.414(6) .
C133 H133 0.9500 .
C134 C135 1.382(6) .
C134 C138 1.499(6) .
C135 C136 1.388(6) .
C135 H135 0.9500 .
C136 C139 1.501(6) .
C137 H1J7 0.9800 .
C137 H1K7 0.9800 .
C137 H1L7 0.9800 .
C138 H1J8 0.9800 .
C138 H1K8 0.9800 .
C138 H1L8 0.9800 .
C139 H1J9 0.9800 .
C139 H1K9 0.9800 .
C139 H1L9 0.9800 .
C141 C142 1.406(7) .
C141 C146 1.409(7) .
C142 C143 1.401(8) .
C142 C147 1.520(9) .
C143 C144 1.366(9) .
C143 H143 0.9500 .
C144 C145 1.388(9) .
C144 C148 1.531(8) .
C145 C146 1.381(7) .
C145 H145 0.9500 .
C146 C149 1.493(8) .
C147 H1M7 0.9800 .
C147 H1N7 0.9800 .
C147 H1P7 0.9800 .
C148 H1M8 0.9800 .
C148 H1N8 0.9800 .
C148 H1P8 0.9800 .
C149 H1M9 0.9800 .
C149 H1N9 0.9800 .
C149 H1P9 0.9800 .
Fe2 N24 1.953(3) .
Fe2 N22 1.958(3) .
Fe2 N23 1.965(3) .
Fe2 N21 1.969(3) .
Fe2 N27 2.028(3) .
Fe2 N25 2.032(3) .
N21 C2A2 1.379(5) .
N21 C2A1 1.391(5) .
N22 C2A4 1.380(5) .
N22 C2A3 1.388(5) .
N23 C2A6 1.379(5) .
N23 C2A5 1.388(5) .
N24 C2A8 1.375(5) .
N24 C2A7 1.377(5) .
N25 C21 1.307(6) .
N25 C23 1.440(6) .
C21 N26 1.386(7) .
C21 C24 1.440(8) .
N26 C22 1.388(6) .
N26 H26N 0.8800 .
C22 C23 1.322(7) .
C22 H22 0.9500 .
C23 H23 0.9500 .
C24 H24A 0.9800 .
C24 H24B 0.9800 .
C24 H24C 0.9800 .
N27 C25 1.338(5) .
N27 C27 1.405(6) .
C25 N28 1.357(6) .
C25 C28 1.463(6) .
N28 C26 1.374(6) .
N28 H28N 0.8800 .
C26 C27 1.357(6) .
C26 H26 0.9500 .
C27 H27 0.9500 .
C28 H28A 0.9800 .
C28 H28B 0.9800 .
C28 H28C 0.9800 .
C2A1 C2M4 1.387(6) .
C2A1 C2B1 1.442(5) .
C2A2 C2M1 1.398(6) .
C2A2 C2B2 1.430(6) .
C2A3 C2M1 1.387(6) .
C2A3 C2B3 1.434(6) .
C2A4 C2M2 1.412(5) .
C2A4 C2B4 1.431(6) .
C2A5 C2M2 1.394(6) .
C2A5 C2B5 1.444(6) .
C2A6 C2M3 1.385(6) .
C2A6 C2B6 1.456(6) .
C2A7 C2M3 1.390(6) .
C2A7 C2B7 1.429(6) .
C2A8 C2M4 1.408(5) .
C2A8 C2B8 1.436(6) .
C2B1 C2B2 1.371(6) .
C2B1 H2B1 0.9500 .
C2B2 H2B2 0.9500 .
C2B3 C2B4 1.362(5) .
C2B3 H2B3 0.9500 .
C2B4 H2B4 0.9500 .
C2B5 C2B6 1.347(6) .
C2B5 H2B5 0.9500 .
C2B6 H2B6 0.9500 .
C2B7 C2B8 1.348(6) .
C2B7 H2B7 0.9500 .
C2B8 H2B8 0.9500 .
C2M1 C211 1.509(5) .
C2M2 C221 1.500(6) .
C2M3 C231 1.513(6) .
C2M4 C241 1.478(6) .
C211 C216 1.380(6) .
C211 C212 1.406(6) .
C212 C213 1.384(6) .
C212 C217 1.501(6) .
C213 C214 1.389(6) .
C213 H213 0.9500 .
C214 C215 1.397(6) .
C214 C218 1.507(6) .
C215 C216 1.401(5) .
C215 H215 0.9500 .
C216 C219 1.493(6) .
C217 H2D7 0.9800 .
C217 H2E7 0.9800 .
C217 H2F7 0.9800 .
C218 H2D8 0.9800 .
C218 H2E8 0.9800 .
C218 H2F8 0.9800 .
C219 H2D9 0.9800 .
C219 H2E9 0.9800 .
C219 H2F9 0.9800 .
C221 C222 1.394(7) .
C221 C226 1.402(6) .
C222 C223 1.410(7) .
C222 C227 1.519(8) .
C223 C224 1.368(8) .
C223 H223 0.9500 .
C224 C225 1.391(8) .
C224 C228 1.496(7) .
C225 C226 1.414(7) .
C225 H225 0.9500 .
C226 C229 1.477(7) .
C227 H2G7 0.9800 .
C227 H2H7 0.9800 .
C227 H2I7 0.9800 .
C228 H2G8 0.9800 .
C228 H2H8 0.9800 .
C228 H2I8 0.9800 .
C229 H2G9 0.9800 .
C229 H2H9 0.9800 .
C229 H2I9 0.9800 .
C231 C236 1.398(6) .
C231 C232 1.399(6) .
C232 C233 1.398(6) .
C232 C237 1.528(7) .
C233 C234 1.370(7) .
C233 H233 0.9500 .
C234 C235 1.397(7) .
C234 C238 1.491(6) .
C235 C236 1.395(6) .
C235 H235 0.9500 .
C236 C239 1.513(6) .
C237 H2J7 0.9800 .
C237 H2K7 0.9800 .
C237 H2L7 0.9800 .
C238 H2J8 0.9800 .
C238 H2K8 0.9800 .
C238 H2L8 0.9800 .
C239 H2J9 0.9800 .
C239 H2K9 0.9800 .
C239 H2L9 0.9800 .
C241 C242 1.391(6) .
C241 C246 1.408(5) .
C242 C243 1.391(6) .
C242 C247 1.515(6) .
C243 C244 1.382(6) .
C243 H243 0.9500 .
C244 C245 1.380(7) .
C244 C248 1.518(7) .
C245 C246 1.414(6) .
C245 H245 0.9500 .
C246 C249 1.497(6) .
C247 H2M7 0.9800 .
C247 H2N7 0.9800 .
C247 H2P7 0.9800 .
C248 H2M8 0.9800 .
C248 H2N8 0.9800 .
C248 H2P8 0.9800 .
C249 H2M9 0.9800 .
C249 H2N9 0.9800 .
C249 H2P9 0.9800 .
Fe3 N31 2.066(3) .
Fe3 N33 2.066(3) .
Fe3 N34 2.082(3) .
Fe3 N32 2.084(3) .
Fe3 N35A 2.123(4) .
Fe3 N35B 2.204(5) .
N35A C31A 1.3268 .
N35A C33A 1.3896 .
C31A N36A 1.3696 .
C31A C34A 1.4782 .
N36A C32A 1.3574 .
C32A C33A 1.3559 .
N35B C31B 1.3271 .
N35B C33B 1.3884 .
C31B N36B 1.3707 .
C31B C34B 1.4778 .
N36B C32B 1.3568 .
C32B C33B 1.3565 .
N31 C3A2 1.372(5) .
N31 C3A1 1.381(5) .
N32 C3A3 1.371(5) .
N32 C3A4 1.372(5) .
N33 C3A6 1.361(5) .
N33 C3A5 1.372(5) .
N34 C3A7 1.370(5) .
N34 C3A8 1.375(5) .
C3A1 C3M4 1.398(6) .
C3A1 C3B1 1.462(6) .
C3A2 C3M1 1.394(6) .
C3A2 C3B2 1.443(6) .
C3A3 C3M1 1.413(6) .
C3A3 C3B3 1.438(6) .
C3A4 C3M2 1.396(6) .
C3A4 C3B4 1.438(6) .
C3A5 C3M2 1.411(5) .
C3A5 C3B5 1.440(6) .
C3A6 C3M3 1.411(6) .
C3A6 C3B6 1.452(6) .
C3A7 C3M3 1.396(6) .
C3A7 C3B7 1.436(6) .
C3A8 C3M4 1.417(6) .
C3A8 C3B8 1.435(5) .
C3B1 C3B2 1.356(6) .
C3B1 H3B1 0.9500 .
C3B2 H3B2 0.9500 .
C3B3 C3B4 1.340(6) .
C3B3 H3B3 0.9500 .
C3B4 H3B4 0.9500 .
C3B5 C3B6 1.338(6) .
C3B5 H3B5 0.9500 .
C3B6 H3B6 0.9500 .
C3B7 C3B8 1.347(6) .
C3B7 H3B7 0.9500 .
C3B8 H3B8 0.9500 .
C3M1 C311 1.511(5) .
C3M2 C321 1.513(6) .
C3M3 C331 1.497(5) .
C3M4 C341 1.491(6) .
C311 C316 1.394(6) .
C311 C312 1.404(7) .
C312 C313 1.384(6) .
C312 C317 1.512(7) .
C313 C314 1.405(7) .
C313 H313 0.9500 .
C314 C315 1.390(7) .
C314 C318 1.511(6) .
C315 C316 1.391(6) .
C315 H315 0.9500 .
C316 C319 1.510(7) .
C317 H3D7 0.9800 .
C317 H3E7 0.9800 .
C317 H3F7 0.9800 .
C318 H3D8 0.9800 .
C318 H3E8 0.9800 .
C318 H3F8 0.9800 .
C319 H3D9 0.9800 .
C319 H3E9 0.9800 .
C319 H3F9 0.9800 .
C321 C326 1.385(6) .
C321 C322 1.392(6) .
C322 C323 1.383(7) .
C322 C327 1.539(7) .
C323 C324 1.367(8) .
C323 H323 0.9500 .
C324 C325 1.371(8) .
C324 C328 1.533(7) .
C325 C326 1.397(7) .
C325 H325 0.9500 .
C326 C329 1.477(7) .
C327 H3G7 0.9800 .
C327 H3H7 0.9800 .
C327 H3I7 0.9800 .
C328 H3G8 0.9800 .
C328 H3H8 0.9800 .
C328 H3I8 0.9800 .
C329 H3G9 0.9800 .
C329 H3H9 0.9800 .
C329 H3I9 0.9800 .
C331 C336 1.408(6) .
C331 C332 1.412(6) .
C332 C333 1.394(6) .
C332 C337 1.512(6) .
C333 C334 1.390(6) .
C333 H333 0.9500 .
C334 C335 1.385(6) .
C334 C338 1.509(6) .
C335 C336 1.400(6) .
C335 H335 0.9500 .
C336 C339 1.501(6) .
C337 H3J7 0.9800 .
C337 H3K7 0.9800 .
C337 H3L7 0.9800 .
C338 H3J8 0.9800 .
C338 H3K8 0.9800 .
C338 H3L8 0.9800 .
C339 H3J9 0.9800 .
C339 H3K9 0.9800 .
C339 H3L9 0.9800 .
C341 C342 1.393(6) .
C341 C346 1.395(6) .
C342 C343 1.395(7) .
C342 C347 1.507(7) .
C343 C344 1.362(8) .
C343 H343 0.9500 .
C344 C345 1.394(8) .
C344 C348 1.514(7) .
C345 C346 1.409(7) .
C345 H345 0.9500 .
C346 C349 1.503(7) .
C347 H3M7 0.9800 .
C347 H3N7 0.9800 .
C347 H3P7 0.9800 .
C348 H3M8 0.9800 .
C348 H3N8 0.9800 .
C348 H3P8 0.9800 .
C349 H3M9 0.9800 .
C349 H3N9 0.9800 .
C349 H3L9 0.9800 .
Fe4A N44 2.062(3) .
Fe4A N42 2.065(4) .
Fe4A N41 2.073(3) .
Fe4A N43 2.104(3) .
Fe4A N45A 2.163(3) .
N45A C41A 1.3271 .
N45A C43A 1.3883 .
C41A N46A 1.3709 .
C41A C44A 1.4781 .
N46A C42A 1.3569 .
C42A C43A 1.3560 .
Fe4B N42 2.066(4) .
Fe4B N44 2.075(4) .
Fe4B N43 2.085(4) .
Fe4B N45B 2.117(9) .
Fe4B N41 2.131(4) .
N45B C41B 1.3262 .
N45B C43B 1.3898 .
C41B N46B 1.3703 .
C41B C44B 1.4782 .
N46B C42B 1.3572 .
C42B C43B 1.3562 .
Cl4 C10S 1.710(19) .
Cl5 C10S 1.743(19) .
N41 C4A1 1.376(5) .
N41 C4A2 1.381(5) .
N42 C4A3 1.366(5) .
N42 C4A4 1.390(5) .
N43 C4A6 1.359(5) .
N43 C4A5 1.385(5) .
N44 C4A8 1.371(5) .
N44 C4A7 1.379(5) .
C4A1 C4M4 1.394(6) .
C4A1 C4B1 1.437(6) .
C4A2 C4M1 1.390(6) .
C4A2 C4B2 1.437(6) .
C4A3 C4M1 1.405(6) .
C4A3 C4B3 1.452(6) .
C4A4 C4M2 1.400(5) .
C4A4 C4B4 1.425(6) .
C4A5 C4M2 1.405(6) .
C4A5 C4B5 1.437(6) .
C4A6 C4M3 1.407(6) .
C4A6 C4B6 1.447(6) .
C4A7 C4M3 1.402(5) .
C4A7 C4B7 1.426(6) .
C4A8 C4M4 1.398(6) .
C4A8 C4B8 1.455(6) .
C4B1 C4B2 1.358(6) .
C4B1 H4B1 0.9500 .
C4B2 H4B2 0.9500 .
C4B3 C4B4 1.356(6) .
C4B3 H4B3 0.9500 .
C4B4 H4B4 0.9500 .
C4B5 C4B6 1.356(6) .
C4B5 H4B5 0.9500 .
C4B6 H4B6 0.9500 .
C4B7 C4B8 1.345(5) .
C4B7 H4B7 0.9500 .
C4B8 H4B8 0.9500 .
C4M1 C411 1.507(6) .
C4M2 C421 1.502(5) .
C4M3 C431 1.503(6) .
C4M4 C441 1.512(6) .
C411 C416 1.392(7) .
C411 C412 1.412(7) .
C412 C413 1.391(7) .
C412 C417 1.497(7) .
C413 C414 1.363(8) .
C413 H413 0.9500 .
C414 C415 1.378(9) .
C414 C418 1.505(7) .
C415 C416 1.402(7) .
C415 H415 0.9500 .
C416 C419 1.503(8) .
C417 H4D7 0.9800 .
C417 H4E7 0.9800 .
C417 H4F7 0.9800 .
C418 H4D8 0.9800 .
C418 H4E8 0.9800 .
C418 H4F8 0.9800 .
C419 H4D9 0.9800 .
C419 H4E9 0.9800 .
C419 H4F9 0.9800 .
C421 C426 1.397(6) .
C421 C422 1.404(6) .
C422 C423 1.398(6) .
C422 C427 1.503(6) .
C423 C424 1.373(6) .
C423 H423 0.9500 .
C424 C425 1.371(6) .
C424 C428 1.527(6) .
C425 C426 1.398(6) .
C425 H425 0.9500 .
C426 C429 1.516(6) .
C427 H4G7 0.9800 .
C427 H4H7 0.9800 .
C427 H4I7 0.9800 .
C428 H4G8 0.9800 .
C428 H4H8 0.9800 .
C428 H4I8 0.9800 .
C429 H4G9 0.9800 .
C429 H4H9 0.9800 .
C429 H4I9 0.9800 .
C431 C436 1.395(6) .
C431 C432 1.406(6) .
C432 C433 1.396(6) .
C432 C437 1.501(7) .
C433 C434 1.384(6) .
C433 H433 0.9500 .
C434 C435 1.393(7) .
C434 C438 1.495(6) .
C435 C436 1.397(6) .
C435 H435 0.9500 .
C436 C439 1.501(6) .
C437 H4J7 0.9800 .
C437 H4K7 0.9800 .
C437 H4L7 0.9800 .
C438 H4J8 0.9800 .
C438 H4K8 0.9800 .
C438 H4L8 0.9800 .
C439 H4J9 0.9800 .
C439 H4K9 0.9800 .
C439 H4L9 0.9800 .
C441 C442 1.390(6) .
C441 C446 1.401(6) .
C442 C443 1.394(7) .
C442 C447 1.492(7) .
C443 C444 1.370(8) .
C443 H443 0.9500 .
C444 C445 1.386(8) .
C444 C448 1.526(7) .
C445 C446 1.396(7) .
C445 H445 0.9500 .
C446 C449 1.479(7) .
C447 H4M7 0.9800 .
C447 H4N7 0.9800 .
C447 H4P7 0.9800 .
C448 H4M8 0.9800 .
C448 H4N8 0.9800 .
C448 H4P8 0.9800 .
C449 H4M9 0.9800 .
C449 H4N9 0.9800 .
C449 H4P9 0.9800 .
C1S C6S 1.368(9) .
C1S C2S 1.422(11) .
C1S C7S 1.552(12) .
C2S C3S 1.425(13) .
C3S C4S 1.479(13) .
C4S C5S 1.437(11) .
C5S C6S 1.481(10) .
Cl1 C9S 1.65(2) .
Cl1 C8S 1.685(16) .
Cl2 C8S 1.767(16) .
C9S Cl3 1.725(17) .
N35S C31S 1.3272 .
N35S C33S 1.3887 .
C31S N36S 1.3703 .
C31S C34S 1.4782 .
N36S C32S 1.3574 .
C32S C33S 1.3557 .
C2OS O2S 1.498(17) 2_565
C2OS O2S 1.498(17) .
O2S O2S 1.46(3) 2_565
